data_4311144
loop_
_publ_author_name
'Liang Zhao'
'Zhiqiang Xu'
'Hilde Grove'
'Victoria A. Milway'
'Louise N. Dawe'
'Tareque S. M. Abedin'
'Laurence K. Thompson'
'Timothy L. Kelly'
'Rosemary G. Harvey'
'David O. Miller'
'Laura Weeks'
'Joseph G. Shapter'
'Kenneth J. Pope'

_publ_section_title
;
 Supramolecular Mn(II) and Mn(II)/Mn(III) Grid Complexes with
 [Mn9(\m2-O)12] Core Structures. Structural, Magnetic, and Redox
 Properties and Surface Studies
;
_journal_name_full 'Inorganic Chemistry'
_journal_page_first 3812
_journal_page_last 3824
_journal_paper_doi 10.1021/ic030319v
_journal_volume 43
_journal_year 2004
_chemical_formula_sum 'C114 H98 Cl15 Mn9 N54 O55'
_chemical_formula_weight 4130.67
_chemical_name_systematic
;
   ?
;
_space_group_IT_number 2
_symmetry_cell_setting triclinic
_symmetry_space_group_name_Hall '-P 1'
_symmetry_space_group_name_H-M 'P -1'
_atom_sites_solution_hydrogens geom
_atom_sites_solution_primary direct
_atom_sites_solution_secondary difmap
_audit_creation_method SHELXL-97
_cell_angle_alpha 84.518(3)
_cell_angle_beta 81.227(3)
_cell_angle_gamma 60.954(2)
_cell_formula_units_Z 2
_cell_length_a 19.044(2)
_cell_length_b 19.457(2)
_cell_length_c 23.978(3)
_cell_measurement_reflns_used 4608
_cell_measurement_temperature 193(2)
_cell_measurement_theta_max 22.079
_cell_measurement_theta_min 2.262
_cell_volume 7674.1(15)
_computing_cell_refinement 'Bruker SAINT (Bruker, 1997)'
_computing_data_collection 'Bruker SMART (Bruker, 1997)'
_computing_data_reduction 'Bruker SAINT (Bruker, 1997)'
_computing_molecular_graphics 'teXsan for Windows (MSC, 1997)'
_computing_publication_material 'teXsan for Windows (MSC, 1997)'
_computing_structure_refinement 'SHELXL-97 (Sheldrick, 1997)'
_computing_structure_solution 'SHELXS-97 (Sheldrick, 1990)'
_diffrn_ambient_temperature 193(2)
_diffrn_detector_area_resol_mean 8.192
_diffrn_measured_fraction_theta_full 0.976
_diffrn_measured_fraction_theta_max 0.976
_diffrn_measurement_device_type 'Bruker PLATFORM diffractometer/SMART 1000 CCD area detector'
_diffrn_measurement_method '\w scans'
_diffrn_radiation_monochromator graphite
_diffrn_radiation_source 'fine-focus sealed tube'
_diffrn_radiation_type MoK\a
_diffrn_radiation_wavelength 0.71073
_diffrn_reflns_av_R_equivalents 0.0605
_diffrn_reflns_av_sigmaI/netI 0.1693
_diffrn_reflns_limit_h_max 23
_diffrn_reflns_limit_h_min -23
_diffrn_reflns_limit_k_max 13
_diffrn_reflns_limit_k_min -24
_diffrn_reflns_limit_l_max 29
_diffrn_reflns_limit_l_min -29
_diffrn_reflns_number 37579
_diffrn_reflns_theta_full 26.42
_diffrn_reflns_theta_max 26.42
_diffrn_reflns_theta_min 1.41
_diffrn_standards_decay_% 0
_diffrn_standards_interval_time 0
_diffrn_standards_number 0
_exptl_absorpt_coefficient_mu 1.083
_exptl_absorpt_correction_T_max 0.9183
_exptl_absorpt_correction_T_min 0.5176
_exptl_absorpt_correction_type integration
_exptl_absorpt_process_details 'Bruker SHELXTL (Bruker, 1997)'
_exptl_crystal_colour deep
_exptl_crystal_density_diffrn 1.788
_exptl_crystal_density_method 'not measured'
_exptl_crystal_description prism
_exptl_crystal_F_000 4160
_exptl_crystal_size_max 0.70
_exptl_crystal_size_mid 0.13
_exptl_crystal_size_min 0.08
_refine_diff_density_max 1.973
_refine_diff_density_min -1.093
_refine_diff_density_rms 0.122
_refine_ls_extinction_method none
_refine_ls_goodness_of_fit_ref 1.009
_refine_ls_hydrogen_treatment mixed
_refine_ls_matrix_type full
_refine_ls_number_parameters 2159
_refine_ls_number_reflns 30780
_refine_ls_number_restraints 321
_refine_ls_restrained_S_all 1.017
_refine_ls_R_factor_all 0.2624
_refine_ls_R_factor_gt 0.1119
_refine_ls_shift/su_max 0.004
_refine_ls_shift/su_mean 0.000
_refine_ls_structure_factor_coef Fsqd
_refine_ls_weighting_details 'calc w=1/[\s^2^(Fo^2^)+(0.1859P)^2^+0.0000P] where P=(Fo^2^+2Fc^2^)/3'
_refine_ls_weighting_scheme calc
_refine_ls_wR_factor_gt 0.2855
_refine_ls_wR_factor_ref 0.3718
_reflns_number_gt 11233
_reflns_number_total 30780
_reflns_threshold_expression >2sigma(I)
_cod_data_source_file ic030319v_6.cif
_cod_data_source_block shelxl(6)
_cod_depositor_comments
;
The following automatic conversions were performed:
'_symmetry_cell_setting' value 'Triclinic' changed to 'triclinic'
according to '/home/saulius/struct/CIF-dictionaries/cif_core.dic'
dictionary named 'cif_core.dic' version 2.4.1 from 2010-06-29.

Automatic conversion script
Id: cif_fix_enum 1527 2010-12-29 10:47:43Z saulius 
;
_cod_original_cell_volume 7674.1(16)
_cod_database_code 4311144

loop_
_symmetry_equiv_pos_as_xyz
'x, y, z'
'-x, -y, -z'

loop_
_atom_site_label
_atom_site_type_symbol
_atom_site_fract_x
_atom_site_fract_y
_atom_site_fract_z
_atom_site_U_iso_or_equiv
_atom_site_adp_type
_atom_site_occupancy
_atom_site_symmetry_multiplicity
_atom_site_calc_flag
_atom_site_refinement_flags
_atom_site_disorder_assembly
_atom_site_disorder_group
Mn1 Mn -0.28177(11) 0.51469(9) 0.87815(7) 0.0564(5) Uani 1 1 d . . .
Mn2 Mn -0.09896(10) 0.55377(9) 0.80529(6) 0.0553(5) Uani 1 1 d . . .
Mn3 Mn 0.05104(11) 0.60758(11) 0.70931(7) 0.0661(6) Uani 1 1 d . . .
Mn4 Mn -0.17770(12) 0.30049(9) 0.82247(7) 0.0610(6) Uani 1 1 d . . .
Mn5 Mn 0.01207(11) 0.33166(10) 0.75657(7) 0.0635(6) Uani 1 1 d . . .
Mn6 Mn 0.17581(10) 0.38255(12) 0.66544(7) 0.0735(7) Uani 1 1 d . . .
Mn7 Mn -0.03995(15) 0.07594(11) 0.78981(9) 0.0945(9) Uani 1 1 d . . .
Mn8 Mn 0.15527(13) 0.10126(11) 0.73169(8) 0.0945(9) Uani 1 1 d . . .
Mn9 Mn 0.32477(14) 0.14993(14) 0.64764(8) 0.1099(11) Uani 1 1 d . . .
Cl1 Cl 0.1368(2) 0.37334(17) 1.00598(12) 0.0750(11) Uani 1 1 d . . .
Cl2 Cl 0.2233(2) 0.17017(17) 0.97443(13) 0.0881(13) Uani 1 1 d . . .
Cl3 Cl 0.3476(3) -0.0434(2) 0.95541(17) 0.1054(15) Uani 1 1 d . . .
Cl4 Cl -0.4036(2) 0.3872(2) 0.61733(14) 0.0962(13) Uani 1 1 d . . .
Cl5 Cl -0.22386(18) 0.38720(18) 0.55991(11) 0.0747(11) Uani 1 1 d . . .
Cl6 Cl -0.0708(2) 0.41236(19) 0.48863(12) 0.0774(11) Uani 1 1 d . . .
Cl7 Cl -0.2632(2) 0.6660(2) 0.55350(17) 0.1068(15) Uani 1 1 d D . .
O13 O -0.3143(8) 0.7410(7) 0.5650(6) 0.260(12) Uani 1 1 d D . .
O14 O -0.1924(7) 0.6413(8) 0.5724(6) 0.234(11) Uani 1 1 d D . .
O15 O -0.2975(11) 0.6211(11) 0.5801(8) 0.250 Uiso 1 1 d D . .
O16 O -0.2538(8) 0.6566(9) 0.4973(5) 0.204(8) Uani 1 1 d D . .
Cl8 Cl 0.3438(3) 0.4219(2) 0.90397(15) 0.0946(14) Uani 1 1 d D . .
O17 O 0.2911(10) 0.3975(12) 0.9124(7) 0.292(15) Uani 1 1 d D . .
O18 O 0.4163(9) 0.3652(9) 0.8763(6) 0.223(9) Uani 1 1 d D . .
O19 O 0.3246(9) 0.4875(7) 0.8723(6) 0.185(6) Uiso 1 1 d D . .
O20 O 0.3656(7) 0.4317(7) 0.9544(4) 0.121(4) Uani 1 1 d D . .
Cl9 Cl 0.0442(3) 0.1485(2) 0.45793(17) 0.1004(15) Uani 1 1 d D . .
Cl10 Cl 0.9770(3) 0.2460(3) 0.08145(15) 0.1068(15) Uani 1 1 d D . .
O21 O 0.1216(9) 0.1360(12) 0.4657(8) 0.120(8) Uiso 0.50 1 d PD A 1
O22 O 0.0390(13) 0.0801(10) 0.4764(8) 0.133(9) Uiso 0.50 1 d PD A 1
O23 O 0.0347(9) 0.1628(8) 0.4003(5) 0.059(4) Uiso 0.50 1 d PD A 1
O24 O -0.0143(10) 0.2120(10) 0.4897(7) 0.117(7) Uiso 0.50 1 d PD A 1
O25 O 1.0506(11) 0.2280(13) 0.0986(9) 0.117(7) Uiso 0.50 1 d PD B 1
O26 O 0.9960(12) 0.1902(11) 0.0366(7) 0.109(7) Uiso 0.50 1 d PD B 1
O27 O 0.9242(16) 0.2363(19) 0.1238(10) 0.250 Uiso 0.50 1 d PD B 1
O28 O 0.9391(15) 0.3209(10) 0.0563(11) 0.191(13) Uiso 0.50 1 d PD B 1
Cl11 Cl 0.6563(6) 0.2449(5) 0.1264(4) 0.091(3) Uiso 0.50 1 d PD C 1
O29 O 0.7260(14) 0.231(2) 0.0906(12) 0.250 Uiso 0.50 1 d PD C 1
O30 O 0.651(2) 0.2762(19) 0.1747(10) 0.250 Uiso 0.50 1 d PD C 1
O31 O 0.6617(18) 0.1681(12) 0.1388(13) 0.204(14) Uiso 0.50 1 d PD C 1
O32 O 0.5894(13) 0.2849(15) 0.0978(11) 0.172(13) Uiso 0.50 1 d PD C 1
Cl12 Cl 0.4749(6) 0.1158(6) 0.9001(4) 0.102(3) Uiso 0.50 1 d PD D 1
O33 O 0.5040(11) 0.1279(11) 0.9477(7) 0.089(6) Uiso 0.50 1 d PD D 1
O34 O 0.4893(15) 0.0358(10) 0.9064(9) 0.126(9) Uiso 0.50 1 d PD D 1
O35 O 0.5319(14) 0.1140(17) 0.8518(8) 0.159(11) Uiso 0.50 1 d PD D 1
O36 O 0.3997(11) 0.1675(13) 0.8947(11) 0.175(12) Uiso 0.50 1 d PD D 1
Cl13 Cl 0.7792(5) 0.1562(5) 0.5237(3) 0.083(2) Uiso 0.50 1 d PD E 1
O37 O 0.8101(15) 0.1192(14) 0.5743(7) 0.149(10) Uiso 0.50 1 d PD E 1
O38 O 0.753(2) 0.2377(10) 0.5257(12) 0.250 Uiso 0.50 1 d PD E 1
O39 O 0.8352(10) 0.1252(10) 0.4765(6) 0.081(6) Uiso 0.50 1 d PD E 1
O40 O 0.7084(14) 0.148(2) 0.5194(13) 0.250 Uiso 0.50 1 d PD E 1
Cl14 Cl 0.5888(4) 0.3979(4) 0.2527(3) 0.083(2) Uiso 0.50 1 d PD F 1
O41 O 0.5698(12) 0.4642(10) 0.2811(8) 0.129(8) Uiso 0.50 1 d PD F 1
O42 O 0.6649(9) 0.3433(10) 0.2518(8) 0.107(7) Uiso 0.50 1 d PD F 1
O43 O 0.5368(11) 0.3666(12) 0.2829(9) 0.134(9) Uiso 0.50 1 d PD F 1
O44 O 0.5642(14) 0.4208(14) 0.1989(7) 0.192(13) Uiso 0.50 1 d PD F 1
Cl15 Cl 0.3460(7) 0.0443(7) 0.3573(5) 0.168(5) Uiso 0.50 1 d PD G 1
O45 O 0.3996(15) 0.0123(17) 0.3998(10) 0.250 Uiso 0.50 1 d PD G 1
O46 O 0.3500(13) -0.0129(11) 0.3276(9) 0.126(9) Uiso 0.50 1 d PD G 1
O47 O 0.2634(11) 0.0845(13) 0.3902(10) 0.157(10) Uiso 0.50 1 d PD G 1
O48 O 0.3521(15) 0.1061(12) 0.3286(10) 0.178(12) Uiso 0.50 1 d PD G 1
Cl16 Cl 0.5137(6) 0.3865(6) 0.4343(4) 0.073(3) Uiso 0.33 1 d PD H 1
O49 O 0.502(2) 0.4383(16) 0.4747(10) 0.155(18) Uiso 0.33 1 d PD H 1
O50 O 0.5596(15) 0.3116(12) 0.4529(11) 0.130(12) Uiso 0.33 1 d PD H 1
O51 O 0.5531(13) 0.4011(13) 0.3861(8) 0.078(8) Uiso 0.33 1 d PD H 1
O52 O 0.4412(12) 0.3965(17) 0.4238(11) 0.109(10) Uiso 0.33 1 d PD H 1
Cl17 Cl 0.4876(8) -0.1111(8) 0.7630(6) 0.148(7) Uiso 0.50 1 d PD I 2
O53 O 0.5481(13) -0.1632(14) 0.7265(10) 0.217(15) Uiso 0.50 1 d PD I 2
O54 O 0.5160(13) -0.0676(13) 0.7923(9) 0.143(9) Uiso 0.50 1 d PD I 2
O55 O 0.4281(14) -0.0441(13) 0.7265(10) 0.189(13) Uiso 0.50 1 d PD I 2
O56 O 0.4409(9) -0.1367(9) 0.7972(6) 0.071(5) Uiso 0.50 1 d PD I 2
O221 O 0.0000(12) 0.1485(13) 0.5084(7) 0.121(8) Uiso 0.50 1 d PD A 2
O222 O 0.0515(15) 0.2174(12) 0.4474(10) 0.182(12) Uiso 0.50 1 d PD A 2
O223 O 0.1206(11) 0.0814(12) 0.4512(9) 0.133(9) Uiso 0.50 1 d PD A 2
O224 O 0.0016(10) 0.1464(10) 0.4127(7) 0.086(6) Uiso 0.50 1 d PD A 2
O225 O 0.9358(12) 0.2718(14) 0.0339(7) 0.126(8) Uiso 0.50 1 d PD B 2
O226 O 1.0558(11) 0.1849(12) 0.0667(12) 0.203(15) Uiso 0.50 1 d PD B 2
O227 O 0.9370(14) 0.2203(13) 0.1233(8) 0.137(9) Uiso 0.50 1 d PD B 2
O228 O 0.9850(14) 0.3088(11) 0.0997(9) 0.126(8) Uiso 0.50 1 d PD B 2
Cl22 Cl 0.5137(7) 0.0843(6) 0.8981(4) 0.114(3) Uiso 0.50 1 d PD J 2
O324 O 0.4800(19) 0.1625(13) 0.8672(12) 0.192(14) Uiso 0.50 1 d PD J 2
O323 O 0.5511(12) 0.0931(12) 0.9408(8) 0.104(7) Uiso 0.50 1 d PD J 2
O325 O 0.5605(16) 0.0290(17) 0.8605(12) 0.250 Uiso 0.50 1 d PD J 2
O326 O 0.4423(14) 0.0804(19) 0.9232(10) 0.170(12) Uiso 0.50 1 d PD J 2
Cl21 Cl 0.6951(7) 0.2194(6) 0.1167(4) 0.110(3) Uiso 0.50 1 d PD K 2
O229 O 0.6958(12) 0.2940(9) 0.1126(8) 0.122(8) Uiso 0.50 1 d PD K 2
O320 O 0.7591(9) 0.1606(9) 0.0928(7) 0.086(6) Uiso 0.50 1 d PD K 2
O321 O 0.6226(9) 0.2364(11) 0.0918(7) 0.096(6) Uiso 0.50 1 d PD K 2
O322 O 0.6751(10) 0.2092(11) 0.1766(6) 0.096(6) Uiso 0.50 1 d PD K 2
Cl23 Cl 0.7405(7) 0.1449(6) 0.5350(4) 0.118(3) Uiso 0.50 1 d PD L 2
O327 O 0.7534(18) 0.1355(17) 0.5927(8) 0.211(16) Uiso 0.50 1 d PD L 2
O328 O 0.7017(15) 0.2254(13) 0.5167(10) 0.146(9) Uiso 0.50 1 d PD L 2
O329 O 0.8190(13) 0.1027(16) 0.5000(13) 0.24(2) Uiso 0.50 1 d PD L 2
O420 O 0.6928(12) 0.1078(12) 0.5264(10) 0.127(8) Uiso 0.50 1 d PD L 2
Cl26 Cl 0.4827(10) 0.3747(10) 0.3745(7) 0.065(5) Uiso 0.17 1 d PD M 2
O429 O 0.490(2) 0.344(2) 0.3227(11) 0.048(11) Uiso 0.17 1 d PD M 2
O520 O 0.502(2) 0.330(2) 0.4129(15) 0.084(16) Uiso 0.17 1 d PD M 2
O521 O 0.524(3) 0.417(3) 0.362(2) 0.13(3) Uiso 0.17 1 d PD M 2
O522 O 0.4021(16) 0.433(2) 0.3827(18) 0.090(17) Uiso 0.17 1 d PD M 2
O1 O -0.1657(4) 0.5103(4) 0.8705(3) 0.056(2) Uani 1 1 d . . .
O2 O 0.0127(4) 0.5644(4) 0.7809(3) 0.057(2) Uani 1 1 d . . .
O3 O -0.0644(5) 0.3013(4) 0.8250(3) 0.063(2) Uani 1 1 d . . .
O4 O 0.1221(4) 0.3491(4) 0.7417(3) 0.065(2) Uani 1 1 d . . .
O5 O 0.0683(5) 0.0817(4) 0.7986(4) 0.088(3) Uani 1 1 d . . .
O6 O 0.2660(5) 0.1212(5) 0.7168(3) 0.089(3) Uani 1 1 d . T .
O7 O -0.2541(5) 0.4321(4) 0.8208(3) 0.053(2) Uani 1 1 d . . .
O8 O -0.1247(6) 0.1944(5) 0.7709(3) 0.082(3) Uani 1 1 d . . .
O9 O -0.0733(4) 0.4594(4) 0.7499(3) 0.059(2) Uani 1 1 d . . .
O10 O 0.0645(5) 0.2194(4) 0.7108(3) 0.077(3) Uani 1 1 d . . .
O11 O 0.0791(4) 0.5097(4) 0.6642(3) 0.068(3) Uani 1 1 d . . .
O12 O 0.2254(5) 0.2619(5) 0.6325(3) 0.087(3) Uani 1 1 d . T .
O801 O 0.7182(10) 0.0930(10) 0.6930(7) 0.195(7) Uiso 1 1 d . . .
O802 O 0.6100(9) 0.2226(9) 0.7418(6) 0.163(5) Uiso 1 1 d . . .
O803 O 0.4978(9) 0.3915(9) 0.7687(7) 0.180(6) Uiso 1 1 d . . .
O804 O 0.6134(11) -0.0691(11) 0.9608(8) 0.209(7) Uiso 1 1 d . . .
O805 O 0.4908(10) -0.1348(11) 0.7716(7) 0.045(5) Uiso 0.50 1 d P N 1
O806 O 0.3686(17) -0.0631(16) 0.4382(12) 0.151(10) Uiso 0.50 1 d P O 1
O807 O 0.5637(13) -0.0189(13) 0.7654(9) 0.112(7) Uiso 0.50 1 d P P 1
O808 O 0.448(2) 0.330(2) 0.3302(14) 0.112(11) Uiso 0.33 1 d P Q 1
O809 O 0.550(2) 0.403(2) 0.4737(14) 0.246(15) Uiso 0.67 1 d P R 2
O810 O 0.624(3) -0.009(2) 0.7045(19) 0.229(18) Uiso 0.50 1 d P S 2
N1 N -0.3728(6) 0.4827(5) 0.9218(4) 0.059(3) Uani 1 1 d . . .
N2 N -0.2317(7) 0.3721(5) 1.0221(4) 0.077(3) Uani 1 1 d . . .
H201 H -0.1833 0.3628 1.0281 0.093 Uiso 1 1 calc R . .
H202 H -0.2576 0.3515 1.0451 0.093 Uiso 1 1 calc R . .
N3 N -0.2310(6) 0.4490(5) 0.9433(4) 0.062(3) Uani 1 1 d . . .
N4 N -0.1546(6) 0.4341(5) 0.9523(4) 0.055(3) Uani 1 1 d . . .
N5 N -0.0211(6) 0.4966(5) 0.8708(4) 0.056(3) Uani 1 1 d . . .
N6 N 0.1378(6) 0.5329(6) 0.8052(4) 0.060(3) Uani 1 1 d . . .
N7 N 0.1416(7) 0.5690(6) 0.7529(4) 0.066(3) Uani 1 1 d . . .
N8 N 0.2626(6) 0.5590(7) 0.7675(4) 0.091(4) Uani 1 1 d . . .
H801 H 0.2606 0.5382 0.8015 0.109 Uiso 1 1 calc R . .
H802 H 0.3038 0.5668 0.7540 0.109 Uiso 1 1 calc R . .
N9 N 0.1349(5) 0.6374(5) 0.6573(4) 0.063(3) Uani 1 1 d . . .
N10 N -0.2760(7) 0.2701(5) 0.8750(4) 0.069(3) Uani 1 1 d . . .
N11 N -0.1473(7) 0.1854(5) 0.9874(4) 0.080(4) Uani 1 1 d . . .
H181 H -0.1005 0.1796 0.9941 0.096 Uiso 1 1 calc R . .
H182 H -0.1754 0.1698 1.0128 0.096 Uiso 1 1 calc R . .
N12 N -0.1357(7) 0.2420(5) 0.8997(4) 0.065(3) Uani 1 1 d . . .
N13 N -0.0615(6) 0.2319(5) 0.9107(4) 0.060(3) Uani 1 1 d . . .
N14 N 0.0774(6) 0.2877(5) 0.8311(4) 0.059(3) Uani 1 1 d . . .
N15 N 0.2379(6) 0.3264(6) 0.7786(4) 0.070(3) Uani 1 1 d . . .
N16 N 0.2510(6) 0.3590(6) 0.7270(4) 0.076(4) Uani 1 1 d . . .
N17 N 0.3587(6) 0.3610(7) 0.7596(4) 0.090(4) Uani 1 1 d . . .
H173 H 0.3503 0.3409 0.7927 0.108 Uiso 1 1 calc R . .
H174 H 0.3987 0.3725 0.7525 0.108 Uiso 1 1 calc R . .
N18 N 0.2703(6) 0.4178(6) 0.6287(4) 0.088(4) Uani 1 1 d . . .
N19 N -0.1398(7) 0.0508(6) 0.8375(5) 0.092(4) Uani 1 1 d . . .
N20 N -0.0183(9) -0.0374(7) 0.9504(6) 0.127(6) Uani 1 1 d . . .
H203 H 0.0264 -0.0449 0.9622 0.152 Uiso 1 1 calc R . .
H204 H -0.0471 -0.0581 0.9696 0.152 Uiso 1 1 calc R . .
N21 N -0.0098(7) 0.0389(7) 0.8710(5) 0.078(4) Uiso 1 1 d . . .
N22 N 0.0616(8) 0.0271(7) 0.8874(6) 0.085(4) Uani 1 1 d . . .
N23 N 0.2055(7) 0.0752(6) 0.8116(5) 0.077(4) Uani 1 1 d . T .
N24 N 0.3635(8) 0.1220(6) 0.7612(5) 0.085(4) Uani 1 1 d . . .
N25 N 0.3815(8) 0.1529(8) 0.7083(5) 0.101(6) Uani 1 1 d . T .
N26 N 0.4754(8) 0.1738(8) 0.7425(5) 0.121(5) Uani 1 1 d . T .
H261 H 0.4636 0.1589 0.7769 0.145 Uiso 1 1 calc R . .
H262 H 0.5128 0.1886 0.7356 0.145 Uiso 1 1 calc R . .
N27 N 0.4050(7) 0.1930(8) 0.6084(5) 0.130(7) Uani 1 1 d . T .
N28 N -0.3358(6) 0.6297(5) 0.9066(4) 0.057(3) Uani 1 1 d . . .
N29 N -0.4546(8) 0.6904(6) 0.7918(5) 0.117(5) Uani 1 1 d . . .
H291 H -0.4569 0.6664 0.7634 0.140 Uiso 1 1 calc R . .
H292 H -0.4883 0.7408 0.7967 0.140 Uiso 1 1 calc R . .
N30 N -0.3502(6) 0.5761(5) 0.8200(4) 0.055(3) Uani 1 1 d . . .
N31 N -0.3556(6) 0.5371(5) 0.7775(4) 0.065(3) Uani 1 1 d . . .
N32 N -0.2406(7) 0.3340(5) 0.7473(4) 0.070(3) Uani 1 1 d . . .
N33 N -0.1336(8) 0.1444(6) 0.6902(4) 0.106(5) Uani 1 1 d . . .
N34 N -0.0699(8) 0.0781(6) 0.7099(4) 0.094(4) Uani 1 1 d . . .
N35 N -0.0597(9) 0.0131(7) 0.6299(5) 0.139(7) Uani 1 1 d . . .
H351 H -0.1002 0.0546 0.6163 0.167 Uiso 1 1 calc R . .
H352 H -0.0342 -0.0308 0.6111 0.167 Uiso 1 1 calc R . .
N36 N 0.0417(8) -0.0441(5) 0.7546(5) 0.095(4) Uani 1 1 d . . .
N37 N -0.1749(6) 0.6851(5) 0.8212(4) 0.063(3) Uani 1 1 d . . .
N38 N -0.3015(7) 0.7030(7) 0.7175(6) 0.135(6) Uani 1 1 d . . .
H381 H -0.3056 0.6720 0.6952 0.162 Uiso 1 1 calc R . .
H382 H -0.3369 0.7534 0.7185 0.162 Uiso 1 1 calc R . .
N39 N -0.1882(5) 0.6014(5) 0.7505(3) 0.057(3) Uani 1 1 d . . .
N40 N -0.1919(5) 0.5528(5) 0.7132(4) 0.061(3) Uani 1 1 d . . .
N41 N -0.0616(5) 0.3512(5) 0.6885(3) 0.062(3) Uani 1 1 d . . .
N42 N 0.0462(7) 0.1573(6) 0.6393(4) 0.096(5) Uani 1 1 d . . .
N43 N 0.1148(7) 0.0936(6) 0.6573(4) 0.112(5) Uani 1 1 d . . .
N44 N 0.1201(8) 0.0224(7) 0.5810(5) 0.130(6) Uani 1 1 d . . .
H441 H 0.0770 0.0623 0.5688 0.156 Uiso 1 1 calc R . .
H442 H 0.1452 -0.0222 0.5630 0.156 Uiso 1 1 calc R . .
N45 N 0.2341(8) -0.0284(6) 0.6981(5) 0.117(6) Uani 1 1 d . . .
N46 N -0.0246(6) 0.7302(6) 0.7319(4) 0.068(3) Uani 1 1 d . . .
N47 N -0.1573(7) 0.7417(7) 0.6364(5) 0.119(6) Uani 1 1 d . . .
H471 H -0.1604 0.7094 0.6148 0.143 Uiso 1 1 calc R . .
H472 H -0.1948 0.7914 0.6378 0.143 Uiso 1 1 calc R . .
N48 N -0.0409(5) 0.6443(6) 0.6661(4) 0.071(3) Uani 1 1 d . . .
N49 N -0.0458(6) 0.5913(6) 0.6339(4) 0.075(4) Uani 1 1 d . . .
N50 N 0.0943(6) 0.3906(6) 0.6094(3) 0.069(3) Uani 1 1 d . T .
N51 N 0.2050(7) 0.1920(6) 0.5683(4) 0.091(4) Uani 1 1 d . . .
N52 N 0.2773(7) 0.1320(7) 0.5863(4) 0.105(5) Uani 1 1 d . T .
N53 N 0.2761(10) 0.0543(8) 0.5186(5) 0.179(9) Uani 1 1 d . T .
H531 H 0.2303 0.0924 0.5084 0.215 Uiso 1 1 calc R . .
H532 H 0.2999 0.0087 0.5020 0.215 Uiso 1 1 calc R . .
N54 N 0.3882(12) 0.0156(11) 0.6315(8) 0.056(5) Uiso 0.50 1 d P T 1
N55 N 0.4227(10) 0.0435(10) 0.6143(7) 0.045(4) Uiso 0.50 1 d P T 2
C1 C -0.4411(9) 0.4945(7) 0.9048(5) 0.070(4) Uani 1 1 d . . .
H1 H -0.4606 0.5302 0.8739 0.084 Uiso 1 1 calc R . .
C2 C -0.4849(9) 0.4588(8) 0.9286(6) 0.071(4) Uani 1 1 d . . .
H2 H -0.5343 0.4708 0.9155 0.085 Uiso 1 1 calc R . .
C3 C -0.4569(9) 0.4066(7) 0.9705(6) 0.071(4) Uani 1 1 d . . .
H3 H -0.4859 0.3795 0.9859 0.085 Uiso 1 1 calc R . .
C4 C -0.3873(10) 0.3901(7) 0.9927(5) 0.074(4) Uani 1 1 d . . .
H4 H -0.3684 0.3540 1.0234 0.089 Uiso 1 1 calc R . .
C5 C -0.3474(9) 0.4297(7) 0.9669(5) 0.071(4) Uani 1 1 d . . .
C6 C -0.2649(9) 0.4162(6) 0.9794(5) 0.064(4) Uani 1 1 d . . .
C7 C -0.1262(7) 0.4689(6) 0.9131(5) 0.056(3) Uani 1 1 d . . .
C8 C -0.0458(7) 0.4608(6) 0.9141(4) 0.054(3) Uani 1 1 d . . .
C9 C 0.0022(8) 0.4221(6) 0.9578(4) 0.058(4) Uani 1 1 d . . .
H9 H -0.0156 0.3981 0.9890 0.070 Uiso 1 1 calc R . .
C10 C 0.0761(8) 0.4202(6) 0.9539(5) 0.067(4) Uani 1 1 d . . .
C11 C 0.1021(7) 0.4569(7) 0.9091(5) 0.066(4) Uani 1 1 d . . .
H11 H 0.1525 0.4565 0.9068 0.079 Uiso 1 1 calc R . .
C12 C 0.0506(8) 0.4940(6) 0.8681(4) 0.057(3) Uani 1 1 d . . .
C13 C 0.0704(8) 0.5330(6) 0.8148(4) 0.058(4) Uani 1 1 d . . .
C14 C 0.2039(8) 0.5783(8) 0.7367(5) 0.066(4) Uani 1 1 d . . .
C15 C 0.2034(8) 0.6151(7) 0.6793(5) 0.065(4) Uani 1 1 d . . .
C16 C 0.2642(8) 0.6267(7) 0.6517(5) 0.073(4) Uani 1 1 d . . .
H16 H 0.3125 0.6096 0.6682 0.088 Uiso 1 1 calc R . .
C17 C 0.2552(9) 0.6649(7) 0.5974(5) 0.082(5) Uani 1 1 d . . .
H17 H 0.2966 0.6739 0.5763 0.098 Uiso 1 1 calc R . .
C18 C 0.1822(10) 0.6879(8) 0.5773(5) 0.089(5) Uani 1 1 d . . .
H18 H 0.1726 0.7139 0.5415 0.107 Uiso 1 1 calc R . .
C19 C 0.1247(9) 0.6741(8) 0.6075(5) 0.078(5) Uani 1 1 d . . .
H19 H 0.0752 0.6912 0.5926 0.093 Uiso 1 1 calc R . .
C20 C -0.3406(9) 0.2786(7) 0.8585(6) 0.074(4) Uani 1 1 d . . .
H20 H -0.3565 0.3074 0.8242 0.088 Uiso 1 1 calc R . .
C21 C -0.3883(10) 0.2490(7) 0.8868(6) 0.086(5) Uani 1 1 d . . .
H21 H -0.4357 0.2571 0.8726 0.103 Uiso 1 1 calc R . .
C22 C -0.3657(9) 0.2067(7) 0.9368(6) 0.077(4) Uani 1 1 d . . .
H22 H -0.3975 0.1860 0.9585 0.092 Uiso 1 1 calc R . .
C23 C -0.2945(9) 0.1962(6) 0.9536(5) 0.072(4) Uani 1 1 d . . .
H23 H -0.2758 0.1662 0.9869 0.086 Uiso 1 1 calc R . .
C24 C -0.2516(9) 0.2283(6) 0.9230(5) 0.061(4) Uani 1 1 d . . .
C25 C -0.1759(8) 0.2183(5) 0.9382(5) 0.058(4) Uani 1 1 d . . .
C26 C -0.0304(8) 0.2636(6) 0.8703(5) 0.060(4) Uani 1 1 d . . .
C27 C 0.0491(7) 0.2560(5) 0.8744(5) 0.058(4) Uani 1 1 d . . .
C28 C 0.0919(8) 0.2196(6) 0.9220(5) 0.067(4) Uani 1 1 d . . .
H28 H 0.0708 0.1983 0.9531 0.080 Uiso 1 1 calc R . .
C29 C 0.1644(8) 0.2175(6) 0.9200(5) 0.063(4) Uani 1 1 d . . .
C30 C 0.1937(8) 0.2486(7) 0.8759(5) 0.078(5) Uani 1 1 d . . .
H30 H 0.2450 0.2459 0.8753 0.094 Uiso 1 1 calc R . .
C31 C 0.1479(7) 0.2848(6) 0.8311(5) 0.063(4) Uani 1 1 d . . .
C32 C 0.1704(8) 0.3228(6) 0.7798(5) 0.065(4) Uani 1 1 d . . .
C33 C 0.3114(8) 0.3741(7) 0.7204(5) 0.067(4) Uani 1 1 d . . .
C34 C 0.3232(9) 0.4059(9) 0.6641(6) 0.085(5) Uani 1 1 d . . .
C35 C 0.3842(10) 0.4258(10) 0.6471(7) 0.113(7) Uani 1 1 d . . .
H35 H 0.4195 0.4201 0.6733 0.136 Uiso 1 1 calc R . .
C36 C 0.3948(8) 0.4532(9) 0.5944(7) 0.102(6) Uani 1 1 d . . .
H36 H 0.4381 0.4645 0.5825 0.123 Uiso 1 1 calc R . .
C37 C 0.3408(11) 0.4638(10) 0.5590(7) 0.114(7) Uani 1 1 d . . .
H37 H 0.3461 0.4832 0.5216 0.137 Uiso 1 1 calc R . .
C38 C 0.2799(10) 0.4473(8) 0.5766(6) 0.088(6) Uani 1 1 d . . .
H38 H 0.2422 0.4567 0.5513 0.106 Uiso 1 1 calc R . .
C39 C -0.2085(12) 0.0679(10) 0.8180(10) 0.120(8) Uani 1 1 d . . .
H39 H -0.2212 0.0963 0.7833 0.144 Uiso 1 1 calc R . .
C40 C -0.2593(13) 0.0452(10) 0.8470(10) 0.131(9) Uani 1 1 d . . .
H40 H -0.3071 0.0566 0.8317 0.157 Uiso 1 1 calc R . .
C41 C -0.2449(10) 0.0047(8) 0.8997(8) 0.106(6) Uani 1 1 d . . .
H41 H -0.2816 -0.0106 0.9210 0.127 Uiso 1 1 calc R . .
C42 C -0.1718(11) -0.0108(7) 0.9178(7) 0.098(6) Uani 1 1 d . . .
H42 H -0.1576 -0.0384 0.9527 0.117 Uiso 1 1 calc R . .
C43 C -0.1208(11) 0.0127(7) 0.8866(7) 0.087(5) Uani 1 1 d . . .
C44 C -0.0439(8) 0.0074(7) 0.9010(6) 0.077(5) Uani 1 1 d . . .
C45 C 0.0959(10) 0.0520(7) 0.8476(7) 0.087(6) Uani 1 1 d . . .
C46 C 0.1755(9) 0.0448(7) 0.8539(7) 0.080(5) Uani 1 1 d . . .
C47 C 0.2185(9) 0.0073(7) 0.8998(5) 0.083(5) Uani 1 1 d . . .
H47 H 0.1971 -0.0151 0.9300 0.099 Uiso 1 1 calc R . .
C48 C 0.2914(10) 0.0036(7) 0.9002(6) 0.083(5) Uani 1 1 d . . .
C49 C 0.3210(9) 0.0375(7) 0.8577(6) 0.087(5) Uani 1 1 d . T .
H49 H 0.3709 0.0372 0.8589 0.104 Uiso 1 1 calc R . .
C50 C 0.2765(9) 0.0726(6) 0.8126(5) 0.073(4) Uani 1 1 d . . .
C51 C 0.3041(10) 0.1080(8) 0.7613(6) 0.088(6) Uani 1 1 d . T .
C52 C 0.4373(10) 0.1738(9) 0.7018(7) 0.100(6) Uani 1 1 d . . .
C53 C 0.4499(10) 0.1982(10) 0.6431(6) 0.100(7) Uani 1 1 d . T .
C54 C 0.5058(11) 0.2238(10) 0.6245(7) 0.118(8) Uani 1 1 d . . .
H54 H 0.5408 0.2228 0.6492 0.141 Uiso 1 1 calc R T .
C55 C 0.5099(10) 0.2510(10) 0.5688(7) 0.132(8) Uani 1 1 d . T .
H55 H 0.5452 0.2722 0.5554 0.159 Uiso 1 1 calc R . .
C56 C 0.4631(10) 0.2466(11) 0.5351(7) 0.118(8) Uani 1 1 d . . .
H56 H 0.4676 0.2617 0.4964 0.142 Uiso 1 1 calc R T .
C57 C 0.4114(10) 0.2219(12) 0.5540(6) 0.127(9) Uani 1 1 d . T .
H57 H 0.3761 0.2239 0.5291 0.152 Uiso 1 1 calc R . .
C58 C -0.3211(8) 0.6539(7) 0.9528(5) 0.065(4) Uani 1 1 d . . .
H58 H -0.2806 0.6162 0.9744 0.079 Uiso 1 1 calc R . .
C59 C -0.3616(9) 0.7288(6) 0.9689(5) 0.081(5) Uani 1 1 d . . .
H59 H -0.3493 0.7432 1.0014 0.097 Uiso 1 1 calc R . .
C60 C -0.4210(10) 0.7851(8) 0.9387(6) 0.098(5) Uani 1 1 d . . .
H60 H -0.4503 0.8382 0.9503 0.118 Uiso 1 1 calc R . .
C61 C -0.4367(9) 0.7628(7) 0.8915(6) 0.095(5) Uani 1 1 d . . .
H61 H -0.4768 0.8005 0.8696 0.114 Uiso 1 1 calc R . .
C62 C -0.3935(8) 0.6849(6) 0.8763(5) 0.066(4) Uani 1 1 d . . .
C63 C -0.4015(8) 0.6517(6) 0.8264(5) 0.068(4) Uani 1 1 d . . .
C64 C -0.3054(8) 0.4632(6) 0.7820(4) 0.060(3) Uani 1 1 d . . .
C65 C -0.2985(7) 0.4077(6) 0.7409(4) 0.060(3) Uani 1 1 d . . .
C66 C -0.3528(8) 0.4289(7) 0.7004(4) 0.067(4) Uani 1 1 d . . .
H66 H -0.3952 0.4812 0.6965 0.080 Uiso 1 1 calc R . .
C67 C -0.3410(8) 0.3698(8) 0.6670(5) 0.073(4) Uani 1 1 d . . .
C68 C -0.2778(9) 0.2924(7) 0.6727(5) 0.090(5) Uani 1 1 d . . .
H68 H -0.2697 0.2517 0.6494 0.109 Uiso 1 1 calc R . .
C69 C -0.2276(9) 0.2781(7) 0.7140(5) 0.081(5) Uani 1 1 d . . .
C70 C -0.1594(10) 0.2006(7) 0.7254(5) 0.086(5) Uani 1 1 d . . .
C71 C -0.0366(11) 0.0170(9) 0.6798(6) 0.106(6) Uani 1 1 d . . .
C72 C 0.0337(10) -0.0542(8) 0.7021(6) 0.098(5) Uani 1 1 d . . .
C73 C 0.0847(13) -0.1252(10) 0.6750(8) 0.139(8) Uani 1 1 d . . .
H73 H 0.0753 -0.1338 0.6392 0.166 Uiso 1 1 calc R . .
C74 C 0.1472(14) -0.1810(10) 0.7002(10) 0.169(11) Uani 1 1 d . . .
H74 H 0.1865 -0.2263 0.6800 0.203 Uiso 1 1 calc R . .
C75 C 0.1547(13) -0.1733(10) 0.7549(10) 0.154(9) Uani 1 1 d . . .
H75 H 0.1958 -0.2148 0.7741 0.185 Uiso 1 1 calc R . .
C76 C 0.1008(10) -0.1037(7) 0.7811(8) 0.112(6) Uani 1 1 d . . .
H76 H 0.1054 -0.0973 0.8190 0.134 Uiso 1 1 calc R . .
C77 C -0.1638(7) 0.7250(7) 0.8585(5) 0.067(4) Uani 1 1 d . . .
H77 H -0.1192 0.6981 0.8797 0.081 Uiso 1 1 calc R . .
C78 C -0.2156(10) 0.8046(8) 0.8671(6) 0.089(5) Uani 1 1 d . . .
H78 H -0.2045 0.8326 0.8917 0.107 Uiso 1 1 calc R . .
C79 C -0.2838(10) 0.8424(8) 0.8390(7) 0.109(6) Uani 1 1 d . . .
H79 H -0.3233 0.8952 0.8472 0.130 Uiso 1 1 calc R . .
C80 C -0.2933(9) 0.8017(7) 0.7987(6) 0.091(5) Uani 1 1 d . . .
H80 H -0.3365 0.8275 0.7762 0.109 Uiso 1 1 calc R . .
C81 C -0.2388(7) 0.7233(6) 0.7921(5) 0.066(4) Uani 1 1 d . . .
C82 C -0.2428(7) 0.6741(6) 0.7491(5) 0.072(4) Uani 1 1 d . . .
C83 C -0.1296(6) 0.4828(6) 0.7167(4) 0.054(3) Uani 1 1 d . . .
C84 C -0.1237(6) 0.4235(6) 0.6803(4) 0.055(3) Uani 1 1 d . . .
C85 C -0.1763(6) 0.4366(6) 0.6404(4) 0.059(3) Uani 1 1 d . . .
H85 H -0.2215 0.4869 0.6355 0.071 Uiso 1 1 calc R . .
C86 C -0.1597(6) 0.3744(6) 0.6089(4) 0.057(3) Uani 1 1 d . . .
C87 C -0.0946(7) 0.2984(7) 0.6161(4) 0.069(4) Uani 1 1 d . . .
H87 H -0.0843 0.2553 0.5945 0.082 Uiso 1 1 calc R . .
C88 C -0.0462(7) 0.2909(7) 0.6574(5) 0.078(5) Uani 1 1 d . . .
C89 C 0.0241(8) 0.2178(7) 0.6701(5) 0.083(5) Uani 1 1 d . . .
C90 C 0.1478(9) 0.0297(8) 0.6275(6) 0.106(6) Uani 1 1 d . . .
C91 C 0.2181(10) -0.0399(8) 0.6499(6) 0.127(8) Uani 1 1 d . . .
C92 C 0.2639(11) -0.1069(10) 0.6212(8) 0.145(9) Uani 1 1 d . . .
H92 H 0.2519 -0.1112 0.5850 0.174 Uiso 1 1 calc R . .
C93 C 0.3293(10) -0.1706(10) 0.6444(7) 0.151(10) Uani 1 1 d . . .
H93 H 0.3631 -0.2182 0.6249 0.181 Uiso 1 1 calc R . .
C94 C 0.3410(13) -0.1595(10) 0.6967(8) 0.177(12) Uani 1 1 d . . .
H94 H 0.3810 -0.2018 0.7162 0.213 Uiso 1 1 calc R . .
C95 C 0.2947(10) -0.0862(8) 0.7220(7) 0.139(9) Uani 1 1 d . . .
H95 H 0.3071 -0.0779 0.7569 0.167 Uiso 1 1 calc R . .
C96 C -0.0130(9) 0.7691(8) 0.7676(5) 0.087(5) Uani 1 1 d . . .
H96 H 0.0313 0.7417 0.7890 0.104 Uiso 1 1 calc R . .
C97 C -0.0642(10) 0.8508(8) 0.7757(7) 0.104(6) Uani 1 1 d . . .
H97 H -0.0534 0.8787 0.8006 0.124 Uiso 1 1 calc R . .
C98 C -0.1308(11) 0.8884(9) 0.7459(7) 0.114(6) Uani 1 1 d . . .
H98 H -0.1691 0.9419 0.7530 0.137 Uiso 1 1 calc R . .
C99 C -0.1419(9) 0.8493(8) 0.7067(7) 0.102(6) Uani 1 1 d . . .
H99 H -0.1839 0.8760 0.6833 0.123 Uiso 1 1 calc R . .
C100 C -0.0892(8) 0.7687(7) 0.7022(5) 0.076(4) Uani 1 1 d . . .
C101 C -0.0973(7) 0.7160(8) 0.6663(5) 0.083(5) Uani 1 1 d . . .
C102 C 0.0197(7) 0.5257(7) 0.6357(4) 0.067(4) Uani 1 1 d . . .
C103 C 0.0274(7) 0.4592(7) 0.6019(4) 0.067(4) Uani 1 1 d . . .
C104 C -0.0230(7) 0.4669(7) 0.5659(4) 0.066(4) Uani 1 1 d . . .
H104 H -0.0700 0.5159 0.5614 0.079 Uiso 1 1 calc R . .
C105 C -0.0064(7) 0.4034(7) 0.5355(5) 0.071(4) Uani 1 1 d . . .
C106 C 0.0619(7) 0.3313(7) 0.5423(5) 0.077(4) Uani 1 1 d . T .
H106 H 0.0740 0.2863 0.5222 0.092 Uiso 1 1 calc R . .
C107 C 0.1115(8) 0.3290(7) 0.5805(5) 0.076(4) Uani 1 1 d . . .
C108 C 0.1840(8) 0.2559(8) 0.5958(5) 0.091(5) Uani 1 1 d . T .
C109 C 0.3100(11) 0.0658(10) 0.5602(6) 0.152(10) Uani 1 1 d . . .
C110 C 0.3692(15) -0.0093(14) 0.5874(10) 0.057(6) Uiso 0.50 1 d P T 1
C111 C 0.4152(16) -0.0849(16) 0.5657(12) 0.074(8) Uiso 0.50 1 d P T 1
H111 H 0.4058 -0.0957 0.5306 0.088 Uiso 0.50 1 calc PR T 1
C112 C 0.477(2) -0.146(2) 0.5959(14) 0.104(10) Uiso 0.50 1 d P T 1
H112 H 0.4999 -0.2005 0.5881 0.125 Uiso 0.50 1 calc PR T 1
C113 C 0.499(2) -0.117(2) 0.6397(15) 0.108(11) Uiso 0.50 1 d P T 1
H113 H 0.5429 -0.1525 0.6596 0.130 Uiso 0.50 1 calc PR T 1
C114 C 0.4574(17) -0.0379(16) 0.6531(12) 0.078(8) Uiso 0.50 1 d P T 1
H114 H 0.4783 -0.0201 0.6787 0.094 Uiso 0.50 1 calc PR T 1
C115 C 0.4018(12) 0.0189(12) 0.5732(8) 0.039(5) Uiso 0.50 1 d P T 2
C116 C 0.4493(15) -0.0537(15) 0.5507(10) 0.064(7) Uiso 0.50 1 d P T 2
H116 H 0.4329 -0.0675 0.5199 0.077 Uiso 0.50 1 calc PR T 2
C117 C 0.5194(17) -0.1069(17) 0.5710(12) 0.080(8) Uiso 0.50 1 d P T 2
H117 H 0.5491 -0.1595 0.5584 0.096 Uiso 0.50 1 calc PR T 2
C118 C 0.5445(17) -0.0808(16) 0.6103(11) 0.076(8) Uiso 0.50 1 d P T 2
H118 H 0.5948 -0.1138 0.6243 0.091 Uiso 0.50 1 calc PR T 2
C119 C 0.4952(17) -0.0048(16) 0.6299(12) 0.078(8) Uiso 0.50 1 d P T 2
H119 H 0.5147 0.0136 0.6560 0.094 Uiso 0.50 1 calc PR T 2

loop_
_atom_site_aniso_label
_atom_site_aniso_U_11
_atom_site_aniso_U_22
_atom_site_aniso_U_33
_atom_site_aniso_U_23
_atom_site_aniso_U_13
_atom_site_aniso_U_12
Mn1 0.0826(13) 0.0310(9) 0.0462(9) 0.0025(7) -0.0345(9) -0.0130(9)
Mn2 0.0653(11) 0.0388(9) 0.0360(8) -0.0037(7) -0.0297(8) 0.0023(8)
Mn3 0.0580(11) 0.0609(11) 0.0445(10) -0.0155(9) -0.0213(9) 0.0054(9)
Mn4 0.0932(14) 0.0334(9) 0.0430(9) -0.0040(7) -0.0418(9) -0.0101(9)
Mn5 0.0680(12) 0.0454(10) 0.0406(9) -0.0136(8) -0.0363(9) 0.0116(9)
Mn6 0.0497(11) 0.0795(13) 0.0432(10) -0.0238(9) -0.0276(8) 0.0165(10)
Mn7 0.1244(19) 0.0500(11) 0.0934(15) -0.0081(11) -0.0858(15) -0.0083(12)
Mn8 0.1027(16) 0.0513(11) 0.0757(13) -0.0305(10) -0.0707(13) 0.0268(11)
Mn9 0.0844(16) 0.0998(17) 0.0497(11) -0.0341(11) -0.0308(11) 0.0426(13)
Cl1 0.091(2) 0.0493(17) 0.0585(17) 0.0025(14) -0.0523(17) -0.0020(16)
Cl2 0.116(3) 0.0538(18) 0.071(2) 0.0009(16) -0.074(2) -0.0054(18)
Cl3 0.140(3) 0.080(2) 0.111(3) 0.033(2) -0.104(3) -0.045(2)
Cl4 0.110(3) 0.103(3) 0.064(2) -0.0154(19) -0.053(2) -0.028(2)
Cl5 0.072(2) 0.075(2) 0.0458(15) -0.0115(14) -0.0404(15) 0.0005(17)
Cl6 0.086(2) 0.073(2) 0.0485(16) -0.0112(15) -0.0405(16) -0.0086(18)
Cl7 0.092(3) 0.101(3) 0.084(3) -0.005(2) -0.058(2) 0.001(2)
O13 0.188(15) 0.177(14) 0.224(17) -0.128(13) -0.110(13) 0.107(12)
O14 0.143(11) 0.211(15) 0.218(15) -0.133(13) -0.131(11) 0.068(11)
O16 0.188(14) 0.255(19) 0.131(12) -0.090(12) -0.049(10) -0.054(14)
Cl8 0.101(3) 0.086(3) 0.069(2) 0.000(2) -0.050(2) -0.013(2)
O17 0.232(19) 0.56(4) 0.216(19) 0.17(2) -0.166(16) -0.29(3)
O18 0.206(17) 0.226(19) 0.149(14) -0.071(13) -0.020(12) -0.022(15)
O20 0.155(10) 0.163(11) 0.078(7) 0.024(7) -0.061(7) -0.094(9)
Cl9 0.123(3) 0.057(2) 0.102(3) -0.010(2) -0.069(3) -0.012(2)
Cl10 0.149(4) 0.126(3) 0.070(2) 0.013(2) -0.070(3) -0.072(3)
O1 0.066(5) 0.041(4) 0.041(4) -0.004(3) -0.032(4) -0.003(4)
O2 0.052(4) 0.053(4) 0.038(4) -0.009(3) -0.018(3) 0.001(4)
O3 0.083(5) 0.039(4) 0.044(4) -0.004(3) -0.041(4) 0.000(4)
O4 0.057(5) 0.063(5) 0.042(4) -0.012(4) -0.032(4) 0.008(4)
O5 0.099(7) 0.050(5) 0.084(6) -0.008(4) -0.071(5) 0.005(5)
O6 0.090(6) 0.065(5) 0.058(5) -0.028(4) -0.051(5) 0.020(5)
O7 0.083(5) 0.035(4) 0.037(4) -0.001(3) -0.029(4) -0.019(4)
O8 0.126(7) 0.060(5) 0.054(5) -0.010(4) -0.054(5) -0.027(5)
O9 0.062(5) 0.048(4) 0.043(4) -0.006(3) -0.034(4) 0.002(4)
O10 0.088(6) 0.045(4) 0.054(4) -0.023(4) -0.050(4) 0.017(4)
O11 0.050(5) 0.069(5) 0.045(4) -0.028(4) -0.017(4) 0.010(4)
O12 0.071(5) 0.082(6) 0.042(4) -0.027(4) -0.036(4) 0.027(5)
N1 0.085(7) 0.036(5) 0.042(5) -0.007(4) -0.015(5) -0.016(5)
N2 0.116(9) 0.052(6) 0.055(6) 0.023(5) -0.050(6) -0.027(6)
N3 0.085(8) 0.045(6) 0.053(6) 0.002(5) -0.043(6) -0.020(6)
N4 0.079(7) 0.037(5) 0.044(5) 0.003(4) -0.028(5) -0.018(5)
N5 0.063(7) 0.035(5) 0.038(5) -0.014(4) -0.024(5) 0.007(5)
N6 0.051(6) 0.067(7) 0.044(6) -0.011(5) -0.016(5) -0.009(5)
N7 0.073(7) 0.062(6) 0.032(5) -0.003(5) -0.018(5) -0.004(6)
N8 0.058(6) 0.134(10) 0.042(6) 0.007(6) -0.020(5) -0.013(7)
N9 0.056(6) 0.061(6) 0.043(5) -0.014(5) -0.020(5) 0.000(5)
N10 0.113(9) 0.042(5) 0.049(6) 0.000(4) -0.045(6) -0.025(6)
N11 0.124(9) 0.055(6) 0.069(7) 0.030(5) -0.065(7) -0.039(7)
N12 0.103(9) 0.037(5) 0.049(6) 0.002(5) -0.042(6) -0.019(6)
N13 0.079(7) 0.035(5) 0.059(6) 0.002(5) -0.047(6) -0.011(5)
N14 0.072(7) 0.028(5) 0.043(5) 0.002(4) -0.029(5) 0.008(5)
N15 0.063(7) 0.072(7) 0.046(6) -0.013(5) -0.027(5) -0.001(6)
N16 0.050(7) 0.082(8) 0.047(6) -0.030(5) -0.021(5) 0.015(6)
N17 0.074(7) 0.106(9) 0.069(7) -0.006(6) -0.035(6) -0.017(7)
N18 0.064(7) 0.076(7) 0.054(6) -0.021(5) -0.032(5) 0.032(6)
N19 0.104(9) 0.039(6) 0.129(10) -0.010(6) -0.078(8) -0.012(6)
N20 0.151(12) 0.098(10) 0.135(11) 0.022(9) -0.108(10) -0.042(9)
N22 0.085(9) 0.056(7) 0.111(10) -0.018(7) -0.069(8) -0.013(7)
N23 0.063(8) 0.058(7) 0.070(7) -0.036(6) -0.038(6) 0.016(6)
N24 0.082(8) 0.057(7) 0.055(7) -0.012(5) -0.020(7) 0.019(7)
N25 0.073(9) 0.098(10) 0.043(7) -0.015(6) -0.023(7) 0.035(8)
N26 0.136(12) 0.119(11) 0.069(8) -0.006(8) -0.054(8) -0.020(9)
N27 0.061(7) 0.160(13) 0.050(7) -0.042(7) -0.020(6) 0.051(8)
N28 0.082(7) 0.029(5) 0.058(6) 0.011(4) -0.040(5) -0.018(5)
N29 0.159(12) 0.047(6) 0.111(9) -0.001(6) -0.102(9) 0.001(7)
N30 0.081(7) 0.045(5) 0.047(5) 0.010(4) -0.038(5) -0.029(5)
N31 0.098(8) 0.037(5) 0.047(5) 0.002(4) -0.045(5) -0.013(5)
N32 0.107(8) 0.049(6) 0.039(5) -0.002(4) -0.038(5) -0.017(6)
N33 0.160(12) 0.051(6) 0.072(7) -0.015(6) -0.078(8) -0.002(7)
N34 0.137(10) 0.049(6) 0.067(7) -0.025(5) -0.055(7) -0.007(7)
N35 0.185(14) 0.077(8) 0.110(10) -0.050(8) -0.089(10) -0.001(9)
N36 0.127(10) 0.030(5) 0.097(8) -0.021(6) -0.059(8) 0.002(6)
N37 0.084(7) 0.037(5) 0.046(5) -0.001(4) -0.033(5) -0.004(5)
N38 0.123(10) 0.065(7) 0.162(13) -0.036(8) -0.113(10) 0.029(7)
N39 0.060(6) 0.054(6) 0.038(5) -0.004(4) -0.027(4) -0.006(5)
N40 0.064(6) 0.046(5) 0.045(5) -0.010(4) -0.029(5) 0.004(5)
N41 0.061(6) 0.051(5) 0.039(5) -0.017(4) -0.033(4) 0.011(5)
N42 0.101(8) 0.053(6) 0.076(7) -0.034(5) -0.068(6) 0.031(6)
N43 0.115(9) 0.064(7) 0.079(7) -0.041(6) -0.073(7) 0.042(7)
N44 0.127(10) 0.091(9) 0.102(9) -0.054(7) -0.082(8) 0.030(8)
N45 0.132(10) 0.054(7) 0.101(9) -0.033(6) -0.089(8) 0.033(7)
N46 0.076(7) 0.061(6) 0.040(5) -0.014(5) -0.027(5) -0.004(5)
N47 0.094(8) 0.083(8) 0.103(9) -0.045(7) -0.070(7) 0.042(7)
N48 0.052(6) 0.070(7) 0.045(5) -0.031(5) -0.015(5) 0.014(5)
N49 0.057(6) 0.068(7) 0.052(6) -0.030(5) -0.029(5) 0.018(5)
N50 0.063(6) 0.068(6) 0.034(5) -0.021(5) -0.018(4) 0.007(5)
N51 0.084(8) 0.077(7) 0.056(6) -0.024(6) -0.040(6) 0.017(6)
N52 0.084(8) 0.093(8) 0.050(6) -0.028(6) -0.036(6) 0.039(7)
N53 0.199(15) 0.117(11) 0.088(9) -0.063(8) -0.096(10) 0.060(11)
C1 0.101(11) 0.047(7) 0.052(7) -0.004(6) -0.036(8) -0.018(8)
C2 0.079(10) 0.070(9) 0.067(9) -0.020(8) -0.014(8) -0.033(8)
C3 0.105(11) 0.049(7) 0.063(8) -0.008(7) -0.009(8) -0.040(8)
C4 0.133(13) 0.035(7) 0.049(7) 0.006(6) -0.022(8) -0.034(8)
C5 0.107(11) 0.038(7) 0.040(6) -0.013(6) -0.030(7) -0.005(7)
C6 0.110(11) 0.029(6) 0.057(7) 0.005(6) -0.037(8) -0.029(7)
C7 0.061(8) 0.031(6) 0.054(7) -0.003(5) -0.035(6) 0.004(6)
C8 0.070(8) 0.040(6) 0.029(6) -0.011(5) -0.021(6) -0.002(6)
C9 0.075(9) 0.037(6) 0.034(6) -0.003(5) -0.029(6) 0.002(6)
C10 0.081(9) 0.036(6) 0.047(7) -0.007(5) -0.045(7) 0.012(6)
C11 0.058(7) 0.055(7) 0.055(7) -0.007(6) -0.038(6) 0.005(6)
C12 0.067(8) 0.036(6) 0.047(7) -0.009(5) -0.026(6) -0.002(6)
C13 0.063(8) 0.047(7) 0.033(6) -0.010(5) -0.023(6) 0.005(6)
C14 0.044(7) 0.075(9) 0.041(7) -0.010(6) -0.002(6) 0.002(7)
C15 0.050(7) 0.063(8) 0.038(6) -0.021(6) 0.000(6) 0.010(6)
C16 0.063(9) 0.074(9) 0.039(7) -0.005(6) -0.003(6) 0.002(7)
C17 0.089(10) 0.068(9) 0.042(7) -0.011(6) -0.008(7) 0.001(8)
C18 0.108(12) 0.072(9) 0.038(7) -0.014(7) -0.025(8) 0.002(9)
C19 0.074(10) 0.082(10) 0.042(7) -0.019(7) -0.018(7) -0.004(8)
C20 0.109(12) 0.053(8) 0.067(9) 0.002(7) -0.048(9) -0.036(8)
C21 0.120(13) 0.045(8) 0.085(10) -0.017(7) -0.057(10) -0.019(8)
C22 0.113(12) 0.051(8) 0.070(9) -0.008(7) -0.020(9) -0.039(8)
C23 0.124(12) 0.029(6) 0.057(8) 0.000(6) -0.043(8) -0.024(8)
C24 0.106(10) 0.025(6) 0.050(7) 0.003(5) -0.029(7) -0.024(7)
C25 0.104(10) 0.018(5) 0.055(7) 0.009(5) -0.049(7) -0.021(6)
C26 0.083(9) 0.023(5) 0.048(7) -0.008(5) -0.034(7) 0.004(6)
C27 0.073(8) 0.012(5) 0.064(8) -0.013(5) -0.044(7) 0.011(5)
C28 0.098(10) 0.032(6) 0.056(7) -0.006(5) -0.053(7) -0.007(6)
C29 0.078(9) 0.042(6) 0.045(7) -0.014(5) -0.046(7) 0.002(6)
C30 0.085(9) 0.051(7) 0.052(7) -0.011(6) -0.045(7) 0.016(7)
C31 0.054(8) 0.036(6) 0.058(7) -0.019(5) -0.034(6) 0.020(6)
C32 0.063(8) 0.046(7) 0.050(7) -0.022(6) -0.034(6) 0.013(6)
C33 0.051(8) 0.066(8) 0.043(7) -0.011(6) -0.020(6) 0.009(7)
C34 0.048(8) 0.083(10) 0.078(10) -0.031(8) -0.023(8) 0.015(8)
C35 0.078(12) 0.096(12) 0.069(10) -0.010(9) -0.027(9) 0.040(10)
C36 0.050(8) 0.100(12) 0.093(12) -0.007(10) -0.021(9) 0.018(8)
C37 0.088(12) 0.102(13) 0.063(10) -0.014(9) -0.008(10) 0.026(11)
C38 0.072(10) 0.067(9) 0.058(9) -0.021(7) -0.025(8) 0.028(8)
C39 0.129(17) 0.063(11) 0.18(2) -0.015(12) -0.100(16) -0.027(11)
C40 0.135(18) 0.062(11) 0.17(2) -0.037(12) -0.112(17) 0.002(11)
C41 0.099(11) 0.057(9) 0.140(15) -0.026(9) -0.064(11) -0.002(8)
C42 0.132(15) 0.031(7) 0.114(13) -0.013(8) -0.077(12) -0.006(9)
C43 0.123(14) 0.027(7) 0.107(12) 0.001(7) -0.070(11) -0.016(8)
C44 0.060(8) 0.060(8) 0.093(10) -0.031(8) -0.055(8) 0.003(7)
C45 0.097(13) 0.027(7) 0.112(13) -0.023(8) -0.064(11) 0.009(7)
C46 0.079(10) 0.041(7) 0.090(10) -0.019(7) -0.054(9) 0.008(7)
C47 0.102(11) 0.051(7) 0.073(8) -0.018(6) -0.061(8) -0.002(7)
C48 0.110(12) 0.044(7) 0.092(10) 0.006(7) -0.080(10) -0.018(8)
C49 0.114(12) 0.053(8) 0.080(9) -0.008(7) -0.073(9) -0.011(8)
C50 0.082(10) 0.037(6) 0.056(8) -0.023(6) -0.038(7) 0.018(6)
C51 0.074(10) 0.062(9) 0.070(10) -0.037(7) -0.037(9) 0.028(8)
C52 0.066(11) 0.073(11) 0.081(12) -0.011(8) -0.011(10) 0.031(9)
C53 0.074(11) 0.085(11) 0.047(9) -0.013(8) -0.006(9) 0.038(9)
C54 0.083(12) 0.112(14) 0.061(10) -0.019(9) -0.027(9) 0.038(11)
C55 0.094(12) 0.126(14) 0.077(11) -0.046(10) -0.027(10) 0.037(11)
C56 0.057(11) 0.140(16) 0.069(11) -0.035(11) 0.006(9) 0.024(11)
C57 0.054(10) 0.178(19) 0.041(9) -0.031(10) -0.013(8) 0.035(12)
C58 0.078(9) 0.051(7) 0.065(8) 0.005(6) -0.035(7) -0.022(7)
C59 0.127(12) 0.027(6) 0.083(9) -0.002(6) -0.062(9) -0.018(7)
C60 0.129(13) 0.053(8) 0.104(11) -0.013(8) -0.061(10) -0.023(9)
C61 0.129(13) 0.034(7) 0.094(10) -0.008(7) -0.057(10) -0.003(8)
C62 0.089(9) 0.039(6) 0.065(7) 0.015(6) -0.047(7) -0.019(7)
C63 0.086(9) 0.030(6) 0.071(8) 0.001(6) -0.048(7) -0.003(6)
C64 0.094(9) 0.043(7) 0.041(6) 0.009(5) -0.039(6) -0.024(7)
C65 0.078(8) 0.048(7) 0.040(6) -0.001(5) -0.030(6) -0.013(6)
C66 0.091(9) 0.062(8) 0.041(6) -0.007(6) -0.031(6) -0.024(7)
C67 0.087(9) 0.073(9) 0.056(7) 0.006(7) -0.049(7) -0.026(8)
C68 0.147(13) 0.059(8) 0.047(7) -0.009(6) -0.047(8) -0.024(9)
C69 0.117(11) 0.051(7) 0.057(7) -0.016(6) -0.058(8) -0.010(7)
C70 0.143(13) 0.048(7) 0.061(8) -0.003(6) -0.067(8) -0.026(8)
C71 0.143(14) 0.077(10) 0.089(11) -0.014(9) -0.059(10) -0.031(10)
C72 0.124(13) 0.063(9) 0.083(10) -0.023(8) -0.053(9) -0.012(9)
C73 0.19(2) 0.063(11) 0.144(17) -0.044(11) -0.041(15) -0.032(13)
C74 0.18(2) 0.050(10) 0.17(2) -0.056(12) -0.037(17) 0.043(12)
C75 0.162(19) 0.064(11) 0.18(2) -0.064(13) -0.058(16) 0.013(11)
C76 0.134(14) 0.040(8) 0.146(15) -0.022(9) -0.067(12) -0.011(9)
C77 0.067(8) 0.051(7) 0.060(7) 0.002(6) -0.038(6) -0.002(6)
C78 0.132(13) 0.064(9) 0.076(9) -0.008(7) -0.034(9) -0.043(10)
C79 0.117(13) 0.054(9) 0.107(12) -0.019(8) -0.056(10) 0.011(9)
C80 0.100(11) 0.053(8) 0.086(9) -0.014(7) -0.059(9) 0.005(8)
C81 0.064(7) 0.042(6) 0.053(7) -0.011(5) -0.036(6) 0.013(6)
C82 0.069(8) 0.037(6) 0.063(7) -0.015(6) -0.037(7) 0.021(6)
C83 0.049(7) 0.052(7) 0.035(5) -0.003(5) -0.020(5) 0.000(6)
C84 0.057(7) 0.041(6) 0.033(5) -0.014(5) -0.025(5) 0.010(5)
C85 0.051(7) 0.049(6) 0.041(6) -0.013(5) -0.022(5) 0.011(5)
C86 0.055(7) 0.049(6) 0.036(5) -0.013(5) -0.030(5) 0.007(5)
C87 0.070(8) 0.052(7) 0.051(7) -0.012(6) -0.041(6) 0.007(6)
C88 0.075(8) 0.053(7) 0.053(7) -0.024(6) -0.041(6) 0.022(6)
C89 0.090(9) 0.057(8) 0.050(7) -0.018(6) -0.051(7) 0.021(7)
C90 0.116(12) 0.066(9) 0.078(9) -0.037(7) -0.060(9) 0.022(8)
C91 0.121(12) 0.072(9) 0.110(11) -0.074(9) -0.081(10) 0.045(9)
C92 0.136(15) 0.104(13) 0.121(14) -0.060(11) -0.059(12) 0.021(12)
C93 0.137(14) 0.094(12) 0.128(14) -0.060(11) -0.099(12) 0.051(11)
C94 0.189(19) 0.092(12) 0.168(18) -0.052(13) -0.138(16) 0.039(13)
C95 0.155(15) 0.057(9) 0.135(14) -0.055(9) -0.112(12) 0.040(9)
C96 0.115(12) 0.065(9) 0.059(8) 0.003(7) -0.050(8) -0.015(8)
C97 0.138(14) 0.064(9) 0.103(12) -0.025(9) -0.047(11) -0.031(10)
C98 0.126(14) 0.073(10) 0.096(11) -0.022(9) -0.042(11) 0.000(10)
C99 0.096(11) 0.059(9) 0.109(12) -0.022(9) -0.046(10) 0.009(8)
C100 0.073(9) 0.062(8) 0.049(7) -0.019(6) -0.017(6) 0.008(7)
C101 0.066(8) 0.075(9) 0.052(7) -0.026(6) -0.030(6) 0.019(7)
C102 0.062(8) 0.072(8) 0.035(6) -0.013(6) -0.020(6) -0.002(7)
C103 0.050(7) 0.067(8) 0.043(6) -0.021(6) -0.026(5) 0.013(6)
C104 0.062(8) 0.063(8) 0.046(6) -0.005(6) -0.023(6) -0.005(6)
C105 0.066(8) 0.059(8) 0.048(7) -0.011(6) -0.030(6) 0.009(6)
C106 0.072(8) 0.068(8) 0.049(7) -0.025(6) -0.029(6) 0.009(7)
C107 0.074(8) 0.063(8) 0.040(6) -0.018(6) -0.025(6) 0.015(7)
C108 0.083(10) 0.082(10) 0.048(7) -0.018(7) -0.031(7) 0.016(8)
C109 0.158(16) 0.106(13) 0.061(9) -0.047(9) -0.060(10) 0.059(12)

loop_
_atom_type_symbol
_atom_type_description
_atom_type_scat_dispersion_real
_atom_type_scat_dispersion_imag
_atom_type_scat_source
C C 0.0033 0.0016 'International Tables Vol C Tables 4.2.6.8 and 6.1.1.4'
H H 0.0000 0.0000 'International Tables Vol C Tables 4.2.6.8 and 6.1.1.4'
N N 0.0061 0.0033 'International Tables Vol C Tables 4.2.6.8 and 6.1.1.4'
O O 0.0106 0.0060 'International Tables Vol C Tables 4.2.6.8 and 6.1.1.4'
Cl Cl 0.1484 0.1585 'International Tables Vol C Tables 4.2.6.8 and 6.1.1.4'
Mn Mn 0.3368 0.7283 'International Tables Vol C Tables 4.2.6.8 and 6.1.1.4'

loop_
_geom_angle_atom_site_label_1
_geom_angle_atom_site_label_2
_geom_angle_atom_site_label_3
_geom_angle
_geom_angle_site_symmetry_1
_geom_angle_site_symmetry_3
_geom_angle_publ_flag
N30 Mn1 N3 168.5(5) . . ?
N30 Mn1 O7 77.6(3) . . ?
N3 Mn1 O7 101.7(3) . . ?
N30 Mn1 N28 77.0(3) . . ?
N3 Mn1 N28 104.0(3) . . ?
O7 Mn1 N28 154.3(3) . . ?
N30 Mn1 O1 116.0(4) . . ?
N3 Mn1 O1 75.5(4) . . ?
O7 Mn1 O1 98.3(3) . . ?
N28 Mn1 O1 89.1(3) . . ?
N30 Mn1 N1 92.6(4) . . ?
N3 Mn1 N1 75.9(4) . . ?
O7 Mn1 N1 87.3(3) . . ?
N28 Mn1 N1 97.8(4) . . ?
O1 Mn1 N1 151.4(3) . . ?
N39 Mn2 N5 169.3(4) . . ?
N39 Mn2 O9 73.4(3) . . ?
N5 Mn2 O9 105.0(3) . . ?
N39 Mn2 O2 118.5(3) . . ?
N5 Mn2 O2 72.2(4) . . ?
O9 Mn2 O2 99.6(3) . . ?
N39 Mn2 O1 95.7(3) . . ?
N5 Mn2 O1 73.7(4) . . ?
O9 Mn2 O1 90.1(3) . . ?
O2 Mn2 O1 145.9(2) . . ?
N39 Mn2 N37 72.1(3) . . ?
N5 Mn2 N37 110.0(3) . . ?
O9 Mn2 N37 145.0(3) . . ?
O2 Mn2 N37 91.8(3) . . ?
O1 Mn2 N37 98.8(3) . . ?
N7 Mn3 N48 178.6(5) . . ?
N7 Mn3 O2 77.5(4) . . ?
N48 Mn3 O2 101.3(4) . . ?
N7 Mn3 O11 102.6(3) . . ?
N48 Mn3 O11 76.6(3) . . ?
O2 Mn3 O11 92.1(3) . . ?
N7 Mn3 N9 76.2(4) . . ?
N48 Mn3 N9 105.0(4) . . ?
O2 Mn3 N9 153.6(3) . . ?
O11 Mn3 N9 95.5(3) . . ?
N7 Mn3 N46 104.7(4) . . ?
N48 Mn3 N46 76.2(4) . . ?
O2 Mn3 N46 94.9(3) . . ?
O11 Mn3 N46 152.7(3) . . ?
N9 Mn3 N46 89.9(4) . . ?
N12 Mn4 O3 74.3(4) . . ?
N12 Mn4 N32 159.9(4) . . ?
O3 Mn4 N32 123.3(4) . . ?
N12 Mn4 O8 97.2(3) . . ?
O3 Mn4 O8 95.9(3) . . ?
N32 Mn4 O8 72.9(3) . . ?
N12 Mn4 O7 118.8(3) . . ?
O3 Mn4 O7 95.2(3) . . ?
N32 Mn4 O7 72.3(3) . . ?
O8 Mn4 O7 143.9(3) . . ?
N12 Mn4 N10 70.5(4) . . ?
O3 Mn4 N10 144.5(3) . . ?
N32 Mn4 N10 92.2(4) . . ?
O8 Mn4 N10 93.0(3) . . ?
O7 Mn4 N10 97.6(3) . . ?
N14 Mn5 N41 165.1(4) . . ?
N14 Mn5 O9 118.1(3) . . ?
N41 Mn5 O9 71.6(3) . . ?
N14 Mn5 O10 99.5(3) . . ?
N41 Mn5 O10 72.0(3) . . ?
O9 Mn5 O10 142.5(2) . . ?
N14 Mn5 O4 71.1(4) . . ?
N41 Mn5 O4 121.4(3) . . ?
O9 Mn5 O4 93.4(3) . . ?
O10 Mn5 O4 97.8(3) . . ?
N14 Mn5 O3 71.7(4) . . ?
N41 Mn5 O3 96.5(3) . . ?
O9 Mn5 O3 97.2(3) . . ?
O10 Mn5 O3 95.6(3) . . ?
O4 Mn5 O3 142.0(2) . . ?
N16 Mn6 N50 169.8(5) . . ?
N16 Mn6 O4 73.1(4) . . ?
N50 Mn6 O4 98.3(4) . . ?
N16 Mn6 O12 100.4(3) . . ?
N50 Mn6 O12 73.6(3) . . ?
O4 Mn6 O12 89.9(3) . . ?
N16 Mn6 N18 72.8(5) . . ?
N50 Mn6 N18 116.3(4) . . ?
O4 Mn6 N18 145.1(3) . . ?
O12 Mn6 N18 103.2(4) . . ?
N16 Mn6 O11 111.9(3) . . ?
N50 Mn6 O11 73.8(3) . . ?
O4 Mn6 O11 95.9(3) . . ?
O12 Mn6 O11 147.5(3) . . ?
N18 Mn6 O11 90.1(3) . . ?
N34 Mn7 N21 161.2(5) . . ?
N34 Mn7 O8 72.9(3) . . ?
N21 Mn7 O8 121.7(4) . . ?
N34 Mn7 O5 119.5(5) . . ?
N21 Mn7 O5 71.0(4) . . ?
O8 Mn7 O5 103.8(3) . . ?
N34 Mn7 N36 73.0(4) . . ?
N21 Mn7 N36 93.1(4) . . ?
O8 Mn7 N36 145.2(3) . . ?
O5 Mn7 N36 87.2(4) . . ?
N34 Mn7 N19 95.8(5) . . ?
N21 Mn7 N19 73.2(5) . . ?
O8 Mn7 N19 92.3(4) . . ?
O5 Mn7 N19 144.1(4) . . ?
N36 Mn7 N19 97.7(4) . . ?
N43 Mn8 O10 73.5(3) . . ?
N43 Mn8 N23 164.1(5) . . ?
O10 Mn8 N23 120.8(3) . . ?
N43 Mn8 O5 101.7(5) . . ?
O10 Mn8 O5 93.1(3) . . ?
N23 Mn8 O5 72.2(5) . . ?
N43 Mn8 O6 113.8(5) . . ?
O10 Mn8 O6 98.2(3) . . ?
N23 Mn8 O6 73.1(5) . . ?
O5 Mn8 O6 144.5(3) . . ?
N43 Mn8 N45 70.9(3) . . ?
O10 Mn8 N45 144.0(3) . . ?
N23 Mn8 N45 95.2(3) . . ?
O5 Mn8 N45 99.1(5) . . ?
O6 Mn8 N45 91.2(4) . . ?
N25 Mn9 N52 172.5(5) . . ?
N25 Mn9 O6 78.4(6) . . ?
N52 Mn9 O6 100.7(5) . . ?
N25 Mn9 O12 111.7(4) . . ?
N52 Mn9 O12 75.8(4) . . ?
O6 Mn9 O12 95.6(3) . . ?
N25 Mn9 N55 94.3(6) . . ?
N52 Mn9 N55 78.8(5) . . ?
O6 Mn9 N55 107.6(6) . . ?
O12 Mn9 N55 148.3(5) . . ?
N25 Mn9 N27 74.7(6) . . ?
N52 Mn9 N27 106.6(5) . . ?
O6 Mn9 N27 152.5(4) . . ?
O12 Mn9 N27 88.9(4) . . ?
N55 Mn9 N27 80.4(6) . . ?
N25 Mn9 N54 101.5(6) . . ?
N52 Mn9 N54 71.0(6) . . ?
O6 Mn9 N54 83.5(6) . . ?
O12 Mn9 N54 146.0(5) . . ?
N55 Mn9 N54 27.0(6) . . ?
N27 Mn9 N54 107.4(6) . . ?
O14 Cl7 O13 112.0(8) . . ?
O14 Cl7 O16 111.3(8) . . ?
O13 Cl7 O16 109.0(8) . . ?
O14 Cl7 O15 108.1(9) . . ?
O13 Cl7 O15 108.0(9) . . ?
O16 Cl7 O15 108.2(9) . . ?
O17 Cl8 O19 116.4(8) . . ?
O17 Cl8 O18 110.4(10) . . ?
O19 Cl8 O18 105.0(8) . . ?
O17 Cl8 O20 112.1(8) . . ?
O19 Cl8 O20 108.3(8) . . ?
O18 Cl8 O20 103.8(7) . . ?
O221 Cl9 O24 51.0(10) . . ?
O221 Cl9 O223 113.0(10) . . ?
O24 Cl9 O223 150.2(11) . . ?
O221 Cl9 O23 139.6(11) . . ?
O24 Cl9 O23 110.9(9) . . ?
O223 Cl9 O23 96.6(10) . . ?
O221 Cl9 O22 60.9(11) . . ?
O24 Cl9 O22 110.0(9) . . ?
O223 Cl9 O22 68.9(11) . . ?
O23 Cl9 O22 109.7(9) . . ?
O221 Cl9 O222 113.2(11) . . ?
O24 Cl9 O222 66.1(11) . . ?
O223 Cl9 O222 110.6(11) . . ?
O23 Cl9 O222 78.5(11) . . ?
O22 Cl9 O222 171.7(12) . . ?
O221 Cl9 O21 111.2(12) . . ?
O24 Cl9 O21 109.0(9) . . ?
O223 Cl9 O21 48.5(10) . . ?
O23 Cl9 O21 109.0(9) . . ?
O22 Cl9 O21 108.1(9) . . ?
O222 Cl9 O21 67.8(12) . . ?
O221 Cl9 O224 108.4(10) . . ?
O24 Cl9 O224 103.7(10) . . ?
O223 Cl9 O224 105.5(9) . . ?
O23 Cl9 O224 34.0(8) . . ?
O22 Cl9 O224 82.3(11) . . ?
O222 Cl9 O224 105.5(10) . . ?
O21 Cl9 O224 139.0(10) . . ?
O227 Cl10 O27 12(2) . . ?
O227 Cl10 O25 107.6(15) . . ?
O27 Cl10 O25 113.6(12) . . ?
O227 Cl10 O225 110.6(10) . . ?
O27 Cl10 O225 105.4(17) . . ?
O25 Cl10 O225 141.0(13) . . ?
O227 Cl10 O28 122.1(17) . . ?
O27 Cl10 O28 110.4(12) . . ?
O25 Cl10 O28 112.9(11) . . ?
O225 Cl10 O28 49.6(11) . . ?
O227 Cl10 O226 109.8(11) . . ?
O27 Cl10 O226 121.7(19) . . ?
O25 Cl10 O226 48.6(12) . . ?
O225 Cl10 O226 109.6(11) . . ?
O28 Cl10 O226 127.8(17) . . ?
O227 Cl10 O228 111.4(10) . . ?
O27 Cl10 O228 104.2(16) . . ?
O25 Cl10 O228 62.6(11) . . ?
O225 Cl10 O228 108.5(10) . . ?
O28 Cl10 O228 59.2(12) . . ?
O226 Cl10 O228 106.9(11) . . ?
O227 Cl10 O26 100.5(14) . . ?
O27 Cl10 O26 107.6(12) . . ?
O25 Cl10 O26 106.1(9) . . ?
O225 Cl10 O26 60.0(10) . . ?
O28 Cl10 O26 105.7(10) . . ?
O226 Cl10 O26 57.8(12) . . ?
O228 Cl10 O26 148.0(12) . . ?
O30 Cl11 O32 114.9(13) . . ?
O30 Cl11 O29 113.3(13) . . ?
O32 Cl11 O29 110.3(12) . . ?
O30 Cl11 O31 108.2(12) . . ?
O32 Cl11 O31 104.0(12) . . ?
O29 Cl11 O31 105.2(12) . . ?
O36 Cl12 O33 113.8(11) . . ?
O36 Cl12 O34 113.9(12) . . ?
O33 Cl12 O34 105.1(10) . . ?
O36 Cl12 O35 113.7(12) . . ?
O33 Cl12 O35 105.5(10) . . ?
O34 Cl12 O35 103.8(10) . . ?
O39 Cl13 O37 112.8(10) . . ?
O39 Cl13 O38 109.3(12) . . ?
O37 Cl13 O38 109.1(12) . . ?
O39 Cl13 O40 109.6(12) . . ?
O37 Cl13 O40 108.5(12) . . ?
O38 Cl13 O40 107.4(11) . . ?
O42 Cl14 O41 113.9(11) . . ?
O42 Cl14 O44 113.2(11) . . ?
O41 Cl14 O44 108.6(10) . . ?
O42 Cl14 O43 109.1(10) . . ?
O41 Cl14 O43 105.4(9) . . ?
O44 Cl14 O43 106.0(10) . . ?
O46 Cl15 O48 118.8(13) . . ?
O46 Cl15 O45 111.2(12) . . ?
O48 Cl15 O45 110.8(12) . . ?
O46 Cl15 O47 108.3(12) . . ?
O48 Cl15 O47 102.3(11) . . ?
O45 Cl15 O47 103.9(11) . . ?
O50 Cl16 O52 109.9(12) . . ?
O50 Cl16 O51 109.3(12) . . ?
O52 Cl16 O51 109.7(12) . . ?
O50 Cl16 O49 109.4(12) . . ?
O52 Cl16 O49 109.8(12) . . ?
O51 Cl16 O49 108.6(12) . . ?
O56 Cl17 O53 117.5(12) . . ?
O56 Cl17 O54 114.1(12) . . ?
O53 Cl17 O54 111.4(12) . . ?
O56 Cl17 O55 104.4(11) . . ?
O53 Cl17 O55 106.6(12) . . ?
O54 Cl17 O55 100.7(10) . . ?
O325 Cl22 O323 117.1(13) . . ?
O325 Cl22 O326 114.1(13) . . ?
O323 Cl22 O326 108.9(11) . . ?
O325 Cl22 O324 107.9(12) . . ?
O323 Cl22 O324 104.6(11) . . ?
O326 Cl22 O324 102.9(11) . . ?
O320 Cl21 O322 115.6(10) . . ?
O320 Cl21 O229 115.9(11) . . ?
O322 Cl21 O229 103.6(10) . . ?
O320 Cl21 O321 111.7(10) . . ?
O322 Cl21 O321 104.7(10) . . ?
O229 Cl21 O321 104.0(10) . . ?
O327 Cl23 O328 112.7(13) . . ?
O327 Cl23 O420 109.0(13) . . ?
O328 Cl23 O420 110.2(11) . . ?
O327 Cl23 O329 109.1(12) . . ?
O328 Cl23 O329 109.1(13) . . ?
O420 Cl23 O329 106.6(12) . . ?
O520 Cl26 O521 115.6(19) . . ?
O520 Cl26 O522 113.1(18) . . ?
O521 Cl26 O522 103.3(17) . . ?
O520 Cl26 O429 116.8(18) . . ?
O521 Cl26 O429 102.8(18) . . ?
O522 Cl26 O429 103.6(17) . . ?
C7 O1 Mn1 110.2(8) . . ?
C7 O1 Mn2 116.0(8) . . ?
Mn1 O1 Mn2 133.8(3) . . ?
C13 O2 Mn3 109.5(8) . . ?
C13 O2 Mn2 119.0(8) . . ?
Mn3 O2 Mn2 131.2(3) . . ?
C26 O3 Mn4 111.6(9) . . ?
C26 O3 Mn5 116.9(8) . . ?
Mn4 O3 Mn5 130.0(3) . . ?
C32 O4 Mn6 111.0(9) . . ?
C32 O4 Mn5 117.7(9) . . ?
Mn6 O4 Mn5 130.0(3) . . ?
C45 O5 Mn7 112.7(11) . . ?
C45 O5 Mn8 115.7(11) . . ?
Mn7 O5 Mn8 129.7(4) . . ?
C51 O6 Mn9 110.5(11) . . ?
C51 O6 Mn8 115.0(11) . . ?
Mn9 O6 Mn8 134.3(3) . . ?
C64 O7 Mn1 109.5(6) . . ?
C64 O7 Mn4 116.6(6) . . ?
Mn1 O7 Mn4 132.2(3) . . ?
C70 O8 Mn7 112.3(7) . . ?
C70 O8 Mn4 116.6(7) . . ?
Mn7 O8 Mn4 130.0(3) . . ?
C83 O9 Mn2 110.6(6) . . ?
C83 O9 Mn5 118.3(7) . . ?
Mn2 O9 Mn5 129.4(3) . . ?
C89 O10 Mn8 110.4(6) . . ?
C89 O10 Mn5 117.0(6) . . ?
Mn8 O10 Mn5 131.0(3) . . ?
C102 O11 Mn3 109.3(6) . . ?
C102 O11 Mn6 115.5(7) . . ?
Mn3 O11 Mn6 134.3(3) . . ?
C108 O12 Mn9 109.9(8) . . ?
C108 O12 Mn6 115.0(7) . . ?
Mn9 O12 Mn6 135.1(4) . . ?
C1 N1 C5 115.1(12) . . ?
C1 N1 Mn1 128.7(9) . . ?
C5 N1 Mn1 114.8(10) . . ?
C6 N2 H201 120.0 . . ?
C6 N2 H202 120.0 . . ?
H201 N2 H202 120.0 . . ?
C6 N3 N4 116.1(10) . . ?
C6 N3 Mn1 123.5(9) . . ?
N4 N3 Mn1 120.4(9) . . ?
C7 N4 N3 110.6(9) . . ?
C12 N5 C8 120.3(9) . . ?
C12 N5 Mn2 121.7(8) . . ?
C8 N5 Mn2 118.0(8) . . ?
C13 N6 N7 108.4(10) . . ?
C14 N7 N6 117.9(10) . . ?
C14 N7 Mn3 123.0(8) . . ?
N6 N7 Mn3 119.1(9) . . ?
C14 N8 H801 120.0 . . ?
C14 N8 H802 120.0 . . ?
H801 N8 H802 120.0 . . ?
C19 N9 C15 119.4(13) . . ?
C19 N9 Mn3 126.6(10) . . ?
C15 N9 Mn3 114.1(9) . . ?
C20 N10 C24 118.9(13) . . ?
C20 N10 Mn4 127.0(10) . . ?
C24 N10 Mn4 113.2(10) . . ?
C25 N11 H181 120.0 . . ?
C25 N11 H182 120.0 . . ?
H181 N11 H182 120.0 . . ?
C25 N12 N13 118.1(10) . . ?
C25 N12 Mn4 124.7(9) . . ?
N13 N12 Mn4 117.2(9) . . ?
C26 N13 N12 111.7(9) . . ?
C31 N14 C27 119.7(10) . . ?
C31 N14 Mn5 120.9(9) . . ?
C27 N14 Mn5 119.0(8) . . ?
C32 N15 N16 107.7(10) . . ?
C33 N16 N15 116.2(10) . . ?
C33 N16 Mn6 123.6(9) . . ?
N15 N16 Mn6 120.2(10) . . ?
C33 N17 H173 120.0 . . ?
C33 N17 H174 120.0 . . ?
H173 N17 H174 120.0 . . ?
C34 N18 C38 117.9(16) . . ?
C34 N18 Mn6 113.8(11) . . ?
C38 N18 Mn6 128.3(11) . . ?
C43 N19 C39 121.7(18) . . ?
C43 N19 Mn7 113.2(11) . . ?
C39 N19 Mn7 125.0(15) . . ?
C44 N20 H203 120.0 . . ?
C44 N20 H204 120.0 . . ?
H203 N20 H204 120.0 . . ?
C44 N21 N22 115.4(13) . . ?
C44 N21 Mn7 119.4(10) . . ?
N22 N21 Mn7 122.6(11) . . ?
C45 N22 N21 107.7(13) . . ?
C46 N23 C50 120.5(12) . . ?
C46 N23 Mn8 118.8(10) . . ?
C50 N23 Mn8 118.8(10) . . ?
C51 N24 N25 111.8(14) . . ?
C52 N25 N24 119.9(14) . . ?
C52 N25 Mn9 124.8(13) . . ?
N24 N25 Mn9 114.9(13) . . ?
C52 N26 H261 120.0 . . ?
C52 N26 H262 120.0 . . ?
H261 N26 H262 120.0 . . ?
C53 N27 C57 116.2(19) . . ?
C53 N27 Mn9 114.2(13) . . ?
C57 N27 Mn9 129.4(13) . . ?
C62 N28 C58 117.4(9) . . ?
C62 N28 Mn1 115.5(7) . . ?
C58 N28 Mn1 127.0(7) . . ?
C63 N29 H291 120.0 . . ?
C63 N29 H292 120.0 . . ?
H291 N29 H292 120.0 . . ?
C63 N30 N31 119.4(8) . . ?
C63 N30 Mn1 120.9(7) . . ?
N31 N30 Mn1 118.6(6) . . ?
C64 N31 N30 109.3(8) . . ?
C69 N32 C65 121.8(9) . . ?
C69 N32 Mn4 118.2(7) . . ?
C65 N32 Mn4 119.3(7) . . ?
C70 N33 N34 109.3(9) . . ?
C71 N34 N33 117.5(10) . . ?
C71 N34 Mn7 122.1(9) . . ?
N33 N34 Mn7 119.9(7) . . ?
C71 N35 H351 120.0 . . ?
C71 N35 H352 120.0 . . ?
H351 N35 H352 120.0 . . ?
C72 N36 C76 118.9(12) . . ?
C72 N36 Mn7 116.3(9) . . ?
C76 N36 Mn7 124.6(9) . . ?
C77 N37 C81 118.6(9) . . ?
C77 N37 Mn2 126.1(7) . . ?
C81 N37 Mn2 115.2(7) . . ?
C82 N38 H381 120.0 . . ?
C82 N38 H382 120.0 . . ?
H381 N38 H382 120.0 . . ?
C82 N39 N40 115.8(8) . . ?
C82 N39 Mn2 124.5(7) . . ?
N40 N39 Mn2 119.8(6) . . ?
C83 N40 N39 108.6(8) . . ?
C88 N41 C84 121.1(8) . . ?
C88 N41 Mn5 119.6(6) . . ?
C84 N41 Mn5 119.2(6) . . ?
C89 N42 N43 109.7(9) . . ?
C90 N43 N42 116.6(9) . . ?
C90 N43 Mn8 123.9(7) . . ?
N42 N43 Mn8 119.4(7) . . ?
C90 N44 H441 120.0 . . ?
C90 N44 H442 120.0 . . ?
H441 N44 H442 120.0 . . ?
C91 N45 C95 119.2(11) . . ?
C91 N45 Mn8 115.2(8) . . ?
C95 N45 Mn8 125.4(8) . . ?
C96 N46 C100 119.1(10) . . ?
C96 N46 Mn3 127.9(8) . . ?
C100 N46 Mn3 113.0(7) . . ?
C101 N47 H471 120.0 . . ?
C101 N47 H472 120.0 . . ?
H471 N47 H472 120.0 . . ?
C101 N48 N49 118.3(9) . . ?
C101 N48 Mn3 122.3(9) . . ?
N49 N48 Mn3 119.4(6) . . ?
C102 N49 N48 107.8(9) . . ?
C107 N50 C103 119.8(9) . . ?
C107 N50 Mn6 119.8(7) . . ?
C103 N50 Mn6 120.3(8) . . ?
C108 N51 N52 107.9(10) . . ?
C109 N52 N51 116.1(11) . . ?
C109 N52 Mn9 123.3(9) . . ?
N51 N52 Mn9 120.6(8) . . ?
C109 N53 H531 120.0 . . ?
C109 N53 H532 120.0 . . ?
H531 N53 H532 120.0 . . ?
C114 N54 C110 116(2) . . ?
C114 N54 Mn9 123.5(18) . . ?
C110 N54 Mn9 118.6(15) . . ?
C115 N55 C119 116(2) . . ?
C115 N55 Mn9 110.8(13) . . ?
C119 N55 Mn9 132.9(17) . . ?
N1 C1 C2 124.2(12) . . ?
N1 C1 H1 117.9 . . ?
C2 C1 H1 117.9 . . ?
C3 C2 C1 118.6(14) . . ?
C3 C2 H2 120.7 . . ?
C1 C2 H2 120.7 . . ?
C2 C3 C4 122.7(15) . . ?
C2 C3 H3 118.7 . . ?
C4 C3 H3 118.7 . . ?
C5 C4 C3 115.1(12) . . ?
C5 C4 H4 122.5 . . ?
C3 C4 H4 122.5 . . ?
C4 C5 N1 124.3(13) . . ?
C4 C5 C6 125.5(12) . . ?
N1 C5 C6 109.9(13) . . ?
N2 C6 N3 124.1(13) . . ?
N2 C6 C5 120.5(14) . . ?
N3 C6 C5 115.4(11) . . ?
N4 C7 O1 123.2(11) . . ?
N4 C7 C8 120.0(10) . . ?
O1 C7 C8 116.8(12) . . ?
N5 C8 C9 120.9(12) . . ?
N5 C8 C7 115.3(10) . . ?
C9 C8 C7 123.7(12) . . ?
C10 C9 C8 117.6(12) . . ?
C10 C9 H9 121.2 . . ?
C8 C9 H9 121.2 . . ?
C9 C10 C11 121.7(10) . . ?
C9 C10 Cl1 119.3(11) . . ?
C11 C10 Cl1 119.0(11) . . ?
C12 C11 C10 116.6(12) . . ?
C12 C11 H11 121.7 . . ?
C10 C11 H11 121.7 . . ?
N5 C12 C11 122.8(12) . . ?
N5 C12 C13 112.9(10) . . ?
C11 C12 C13 124.2(13) . . ?
N6 C13 O2 125.4(11) . . ?
N6 C13 C12 120.4(10) . . ?
O2 C13 C12 114.2(12) . . ?
N7 C14 N8 124.2(12) . . ?
N7 C14 C15 113.6(11) . . ?
N8 C14 C15 122.2(14) . . ?
N9 C15 C16 122.3(11) . . ?
N9 C15 C14 112.9(13) . . ?
C16 C15 C14 124.8(12) . . ?
C15 C16 C17 119.3(13) . . ?
C15 C16 H16 120.3 . . ?
C17 C16 H16 120.3 . . ?
C18 C17 C16 115.6(15) . . ?
C18 C17 H17 122.2 . . ?
C16 C17 H17 122.2 . . ?
C19 C18 C17 121.3(13) . . ?
C19 C18 H18 119.4 . . ?
C17 C18 H18 119.4 . . ?
N9 C19 C18 122.1(13) . . ?
N9 C19 H19 119.0 . . ?
C18 C19 H19 119.0 . . ?
N10 C20 C21 124.3(13) . . ?
N10 C20 H20 117.9 . . ?
C21 C20 H20 117.9 . . ?
C20 C21 C22 118.3(14) . . ?
C20 C21 H21 120.8 . . ?
C22 C21 H21 120.8 . . ?
C23 C22 C21 116.9(15) . . ?
C23 C22 H22 121.5 . . ?
C21 C22 H22 121.5 . . ?
C24 C23 C22 120.5(12) . . ?
C24 C23 H23 119.8 . . ?
C22 C23 H23 119.8 . . ?
C23 C24 N10 121.0(13) . . ?
C23 C24 C25 122.9(11) . . ?
N10 C24 C25 116.0(13) . . ?
N12 C25 N11 121.4(12) . . ?
N12 C25 C24 115.1(10) . . ?
N11 C25 C24 123.6(14) . . ?
O3 C26 N13 125.2(12) . . ?
O3 C26 C27 116.1(13) . . ?
N13 C26 C27 118.7(10) . . ?
N14 C27 C28 122.4(12) . . ?
N14 C27 C26 115.0(10) . . ?
C28 C27 C26 122.5(13) . . ?
C29 C28 C27 115.8(13) . . ?
C29 C28 H28 122.1 . . ?
C27 C28 H28 122.1 . . ?
C30 C29 C28 121.9(10) . . ?
C30 C29 Cl2 118.9(11) . . ?
C28 C29 Cl2 119.2(11) . . ?
C29 C30 C31 119.3(14) . . ?
C29 C30 H30 120.3 . . ?
C31 C30 H30 120.3 . . ?
N14 C31 C30 120.9(14) . . ?
N14 C31 C32 112.8(10) . . ?
C30 C31 C32 126.4(13) . . ?
O4 C32 N15 126.9(13) . . ?
O4 C32 C31 117.1(13) . . ?
N15 C32 C31 116.0(10) . . ?
N16 C33 N17 124.3(13) . . ?
N16 C33 C34 113.0(12) . . ?
N17 C33 C34 122.7(15) . . ?
N18 C34 C35 119.8(16) . . ?
N18 C34 C33 116.9(16) . . ?
C35 C34 C33 123.3(13) . . ?
C36 C35 C34 121.9(17) . . ?
C36 C35 H35 119.0 . . ?
C34 C35 H35 119.0 . . ?
C35 C36 C37 117.1(19) . . ?
C35 C36 H36 121.5 . . ?
C37 C36 H36 121.5 . . ?
C38 C37 C36 120.6(17) . . ?
C38 C37 H37 119.7 . . ?
C36 C37 H37 119.7 . . ?
C37 C38 N18 122.6(15) . . ?
C37 C38 H38 118.7 . . ?
N18 C38 H38 118.7 . . ?
C40 C39 N19 120(2) . . ?
C40 C39 H39 119.9 . . ?
N19 C39 H39 119.9 . . ?
C39 C40 C41 122.5(19) . . ?
C39 C40 H40 118.7 . . ?
C41 C40 H40 118.8 . . ?
C42 C41 C40 114(2) . . ?
C42 C41 H41 122.9 . . ?
C40 C41 H41 122.9 . . ?
C43 C42 C41 121.6(17) . . ?
C43 C42 H42 119.2 . . ?
C41 C42 H42 119.2 . . ?
N19 C43 C42 119.7(15) . . ?
N19 C43 C44 110.8(17) . . ?
C42 C43 C44 129.3(15) . . ?
N21 C44 N20 126.3(13) . . ?
N21 C44 C43 121.0(14) . . ?
N20 C44 C43 112.7(16) . . ?
N22 C45 O5 125.3(17) . . ?
N22 C45 C46 118.9(15) . . ?
O5 C45 C46 115.7(17) . . ?
N23 C46 C47 120.8(15) . . ?
N23 C46 C45 115.0(13) . . ?
C47 C46 C45 124.2(17) . . ?
C48 C47 C46 118.5(16) . . ?
C48 C47 H47 120.7 . . ?
C46 C47 H47 120.7 . . ?
C47 C48 C49 120.9(12) . . ?
C47 C48 Cl3 120.3(14) . . ?
C49 C48 Cl3 118.9(12) . . ?
C48 C49 C50 118.1(15) . . ?
C48 C49 H49 120.9 . . ?
C50 C49 H49 120.9 . . ?
N23 C50 C49 121.1(15) . . ?
N23 C50 C51 114.9(12) . . ?
C49 C50 C51 123.9(15) . . ?
N24 C51 O6 122.8(17) . . ?
N24 C51 C50 120.8(13) . . ?
O6 C51 C50 116.3(16) . . ?
N25 C52 N26 123.8(18) . . ?
N25 C52 C53 110.6(18) . . ?
N26 C52 C53 126(2) . . ?
N27 C53 C54 121.6(16) . . ?
N27 C53 C52 116(2) . . ?
C54 C53 C52 122.7(19) . . ?
C53 C54 C55 118.9(18) . . ?
C53 C54 H54 120.5 . . ?
C55 C54 H54 120.5 . . ?
C56 C55 C54 118(2) . . ?
C56 C55 H55 120.9 . . ?
C54 C55 H55 120.9 . . ?
C57 C56 C55 121(2) . . ?
C57 C56 H56 119.4 . . ?
C55 C56 H56 119.4 . . ?
C56 C57 N27 123.4(17) . . ?
C56 C57 H57 118.3 . . ?
N27 C57 H57 118.3 . . ?
C59 C58 N28 122.4(10) . . ?
C59 C58 H58 118.8 . . ?
N28 C58 H58 118.8 . . ?
C58 C59 C60 120.6(11) . . ?
C58 C59 H59 119.7 . . ?
C60 C59 H59 119.7 . . ?
C61 C60 C59 118.4(12) . . ?
C61 C60 H60 120.8 . . ?
C59 C60 H60 120.8 . . ?
C60 C61 C62 119.2(12) . . ?
C60 C61 H61 120.4 . . ?
C62 C61 H61 120.4 . . ?
N28 C62 C61 121.9(11) . . ?
N28 C62 C63 112.0(9) . . ?
C61 C62 C63 126.1(10) . . ?
N29 C63 N30 121.2(10) . . ?
N29 C63 C62 124.9(10) . . ?
N30 C63 C62 113.9(9) . . ?
N31 C64 O7 123.9(9) . . ?
N31 C64 C65 120.3(9) . . ?
O7 C64 C65 115.7(9) . . ?
N32 C65 C66 121.6(10) . . ?
N32 C65 C64 115.0(9) . . ?
C66 C65 C64 123.2(10) . . ?
C67 C66 C65 116.4(10) . . ?
C67 C66 H66 121.8 . . ?
C65 C66 H66 121.8 . . ?
C66 C67 C68 121.7(10) . . ?
C66 C67 Cl4 121.0(9) . . ?
C68 C67 Cl4 117.3(9) . . ?
C69 C68 C67 117.1(11) . . ?
C69 C68 H68 121.4 . . ?
C67 C68 H68 121.4 . . ?
N32 C69 C68 121.2(11) . . ?
N32 C69 C70 115.0(9) . . ?
C68 C69 C70 123.8(10) . . ?
N33 C70 O8 123.7(11) . . ?
N33 C70 C69 120.0(10) . . ?
O8 C70 C69 116.2(10) . . ?
N34 C71 N35 124.4(14) . . ?
N34 C71 C72 116.2(12) . . ?
N35 C71 C72 119.4(13) . . ?
N36 C72 C73 120.9(14) . . ?
N36 C72 C71 111.7(12) . . ?
C73 C72 C71 127.3(14) . . ?
C74 C73 C72 119.1(17) . . ?
C74 C73 H73 120.4 . . ?
C72 C73 H73 120.4 . . ?
C73 C74 C75 120.6(17) . . ?
C73 C74 H74 119.7 . . ?
C75 C74 H74 119.7 . . ?
C74 C75 C76 118.1(18) . . ?
C74 C75 H75 121.0 . . ?
C76 C75 H75 121.0 . . ?
N36 C76 C75 121.9(16) . . ?
N36 C76 H76 119.0 . . ?
C75 C76 H76 119.0 . . ?
N37 C77 C78 121.9(10) . . ?
N37 C77 H77 119.0 . . ?
C78 C77 H77 119.0 . . ?
C79 C78 C77 118.8(13) . . ?
C79 C78 H78 120.6 . . ?
C77 C78 H78 120.6 . . ?
C78 C79 C80 118.8(12) . . ?
C78 C79 H79 120.6 . . ?
C80 C79 H79 120.6 . . ?
C81 C80 C79 118.6(11) . . ?
C81 C80 H80 120.7 . . ?
C79 C80 H80 120.7 . . ?
N37 C81 C80 122.9(10) . . ?
N37 C81 C82 114.2(9) . . ?
C80 C81 C82 122.9(9) . . ?
N39 C82 N38 124.6(11) . . ?
N39 C82 C81 113.7(9) . . ?
N38 C82 C81 121.4(9) . . ?
O9 C83 N40 127.3(10) . . ?
O9 C83 C84 116.5(8) . . ?
N40 C83 C84 116.2(9) . . ?
N41 C84 C85 120.7(9) . . ?
N41 C84 C83 113.5(8) . . ?
C85 C84 C83 125.7(9) . . ?
C86 C85 C84 117.5(9) . . ?
C86 C85 H85 121.3 . . ?
C84 C85 H85 121.3 . . ?
C85 C86 C87 122.9(9) . . ?
C85 C86 Cl5 119.2(7) . . ?
C87 C86 Cl5 117.8(8) . . ?
C88 C87 C86 115.5(10) . . ?
C88 C87 H87 122.3 . . ?
C86 C87 H87 122.3 . . ?
N41 C88 C87 122.3(9) . . ?
N41 C88 C89 114.3(9) . . ?
C87 C88 C89 123.4(10) . . ?
N42 C89 O10 125.0(9) . . ?
N42 C89 C88 118.1(9) . . ?
O10 C89 C88 116.7(10) . . ?
N43 C90 N44 124.8(11) . . ?
N43 C90 C91 115.7(10) . . ?
N44 C90 C91 119.5(11) . . ?
N45 C91 C92 122.9(13) . . ?
N45 C91 C90 114.1(10) . . ?
C92 C91 C90 122.9(12) . . ?
C91 C92 C93 120.4(15) . . ?
C91 C92 H92 119.8 . . ?
C93 C92 H92 119.8 . . ?
C94 C93 C92 115.6(14) . . ?
C94 C93 H93 122.2 . . ?
C92 C93 H93 122.2 . . ?
C93 C94 C95 120.6(14) . . ?
C93 C94 H94 119.7 . . ?
C95 C94 H94 119.7 . . ?
N45 C95 C94 120.9(12) . . ?
N45 C95 H95 119.5 . . ?
C94 C95 H95 119.5 . . ?
N46 C96 C97 122.3(12) . . ?
N46 C96 H96 118.8 . . ?
C97 C96 H96 118.8 . . ?
C98 C97 C96 117.5(13) . . ?
C98 C97 H97 121.3 . . ?
C96 C97 H97 121.3 . . ?
C99 C98 C97 120.7(14) . . ?
C99 C98 H98 119.7 . . ?
C97 C98 H98 119.7 . . ?
C98 C99 C100 117.6(13) . . ?
C98 C99 H99 121.2 . . ?
C100 C99 H99 121.2 . . ?
N46 C100 C99 122.4(12) . . ?
N46 C100 C101 112.7(10) . . ?
C99 C100 C101 124.8(12) . . ?
N48 C101 N47 122.9(12) . . ?
N48 C101 C100 115.5(10) . . ?
N47 C101 C100 121.6(11) . . ?
N49 C102 O11 126.6(11) . . ?
N49 C102 C103 116.3(10) . . ?
O11 C102 C103 117.1(9) . . ?
C104 C103 N50 121.8(11) . . ?
C104 C103 C102 125.1(10) . . ?
N50 C103 C102 112.9(9) . . ?
C103 C104 C105 119.3(10) . . ?
C103 C104 H104 120.3 . . ?
C105 C104 H104 120.3 . . ?
C104 C105 C106 120.7(11) . . ?
C104 C105 Cl6 120.0(8) . . ?
C106 C105 Cl6 119.3(9) . . ?
C105 C106 C107 115.9(11) . . ?
C105 C106 H106 122.0 . . ?
C107 C106 H106 122.0 . . ?
N50 C107 C106 122.4(10) . . ?
N50 C107 C108 114.1(10) . . ?
C106 C107 C108 123.3(12) . . ?
O12 C108 N51 125.3(11) . . ?
O12 C108 C107 117.1(12) . . ?
N51 C108 C107 117.4(11) . . ?
N52 C109 N53 122.4(13) . . ?
N52 C109 C110 120.5(14) . . ?
N53 C109 C110 113.8(17) . . ?
N52 C109 C115 106.2(15) . . ?
N53 C109 C115 128.7(13) . . ?
C110 C109 C115 38.2(11) . . ?
N54 C110 C111 124(2) . . ?
N54 C110 C109 103.9(19) . . ?
C111 C110 C109 130(2) . . ?
C110 C111 C112 121(3) . . ?
C110 C111 H111 119.7 . . ?
C112 C111 H111 119.7 . . ?
C111 C112 C113 113(3) . . ?
C111 C112 H112 123.5 . . ?
C113 C112 H112 123.5 . . ?
C114 C113 C112 121(3) . . ?
C114 C113 H113 119.4 . . ?
C112 C113 H113 119.4 . . ?
N54 C114 C113 124(3) . . ?
N54 C114 H114 118.2 . . ?
C113 C114 H114 118.2 . . ?
N55 C115 C116 122.3(19) . . ?
N55 C115 C109 118.4(16) . . ?
C116 C115 C109 117.5(19) . . ?
C117 C116 C115 122(3) . . ?
C117 C116 H116 119.0 . . ?
C115 C116 H116 119.0 . . ?
C118 C117 C116 116(3) . . ?
C118 C117 H117 121.8 . . ?
C116 C117 H117 121.8 . . ?
C117 C118 C119 119(3) . . ?
C117 C118 H118 120.6 . . ?
C119 C118 H118 120.6 . . ?
N55 C119 C118 124(3) . . ?
N55 C119 H119 117.9 . . ?
C118 C119 H119 117.9 . . ?

loop_
_geom_bond_atom_site_label_1
_geom_bond_atom_site_label_2
_geom_bond_distance
_geom_bond_site_symmetry_2
_geom_bond_publ_flag
Mn1 N30 1.947(8) . ?
Mn1 N3 1.971(9) . ?
Mn1 O7 2.031(6) . ?
Mn1 N28 2.092(8) . ?
Mn1 O1 2.150(8) . ?
Mn1 N1 2.204(11) . ?
Mn2 N39 2.095(8) . ?
Mn2 N5 2.164(8) . ?
Mn2 O9 2.184(7) . ?
Mn2 O2 2.220(8) . ?
Mn2 O1 2.227(8) . ?
Mn2 N37 2.279(8) . ?
Mn3 N7 1.943(10) . ?
Mn3 N48 1.962(9) . ?
Mn3 O2 2.030(8) . ?
Mn3 O11 2.075(7) . ?
Mn3 N9 2.143(11) . ?
Mn3 N46 2.176(9) . ?
Mn4 N12 2.129(9) . ?
Mn4 O3 2.175(9) . ?
Mn4 N32 2.188(8) . ?
Mn4 O8 2.211(7) . ?
Mn4 O7 2.249(6) . ?
Mn4 N10 2.379(12) . ?
Mn5 N14 2.197(8) . ?
Mn5 N41 2.200(7) . ?
Mn5 O9 2.220(7) . ?
Mn5 O10 2.230(7) . ?
Mn5 O4 2.253(9) . ?
Mn5 O3 2.256(9) . ?
Mn6 N16 2.079(9) . ?
Mn6 N50 2.144(9) . ?
Mn6 O4 2.159(8) . ?
Mn6 O12 2.237(8) . ?
Mn6 N18 2.255(14) . ?
Mn6 O11 2.257(7) . ?
Mn7 N34 2.073(9) . ?
Mn7 N21 2.075(12) . ?
Mn7 O8 2.129(8) . ?
Mn7 O5 2.160(10) . ?
Mn7 N36 2.245(9) . ?
Mn7 N19 2.301(15) . ?
Mn8 N43 2.092(9) . ?
Mn8 O10 2.170(7) . ?
Mn8 N23 2.178(10) . ?
Mn8 O5 2.268(11) . ?
Mn8 O6 2.293(11) . ?
Mn8 N45 2.369(10) . ?
Mn9 N25 1.961(13) . ?
Mn9 N52 1.978(11) . ?
Mn9 O6 2.045(11) . ?
Mn9 O12 2.125(7) . ?
Mn9 N55 2.126(16) . ?
Mn9 N27 2.139(18) . ?
Mn9 N54 2.329(19) . ?
Cl1 C10 1.711(10) . ?
Cl2 C29 1.739(10) . ?
Cl3 C48 1.729(12) . ?
Cl4 C67 1.710(11) . ?
Cl5 C86 1.737(9) . ?
Cl6 C105 1.724(11) . ?
Cl7 O14 1.331(10) . ?
Cl7 O13 1.332(10) . ?
Cl7 O16 1.349(10) . ?
Cl7 O15 1.383(13) . ?
Cl8 O17 1.286(11) . ?
Cl8 O19 1.338(11) . ?
Cl8 O18 1.394(11) . ?
Cl8 O20 1.394(8) . ?
Cl9 O221 1.365(16) . ?
Cl9 O24 1.390(13) . ?
Cl9 O223 1.405(16) . ?
Cl9 O23 1.405(11) . ?
Cl9 O22 1.406(14) . ?
Cl9 O222 1.409(18) . ?
Cl9 O21 1.413(14) . ?
Cl9 O224 1.463(15) . ?
Cl10 O227 1.372(15) . ?
Cl10 O27 1.384(16) . ?
Cl10 O25 1.388(15) . ?
Cl10 O225 1.397(14) . ?
Cl10 O28 1.398(16) . ?
Cl10 O226 1.406(15) . ?
Cl10 O228 1.417(15) . ?
Cl10 O26 1.479(14) . ?
Cl11 O30 1.326(17) . ?
Cl11 O32 1.377(17) . ?
Cl11 O29 1.385(18) . ?
Cl11 O31 1.453(17) . ?
Cl12 O36 1.309(15) . ?
Cl12 O33 1.426(14) . ?
Cl12 O34 1.441(15) . ?
Cl12 O35 1.451(16) . ?
Cl13 O39 1.385(14) . ?
Cl13 O37 1.407(16) . ?
Cl13 O38 1.418(17) . ?
Cl13 O40 1.452(18) . ?
Cl14 O42 1.315(13) . ?
Cl14 O41 1.379(14) . ?
Cl14 O44 1.396(15) . ?
Cl14 O43 1.470(14) . ?
Cl15 O46 1.343(16) . ?
Cl15 O48 1.374(16) . ?
Cl15 O45 1.432(17) . ?
Cl15 O47 1.500(16) . ?
Cl16 O50 1.357(17) . ?
Cl16 O52 1.358(16) . ?
Cl16 O51 1.364(16) . ?
Cl16 O49 1.380(17) . ?
Cl17 O56 1.357(15) . ?
Cl17 O53 1.358(17) . ?
Cl17 O54 1.475(16) . ?
Cl17 O55 1.549(16) . ?
Cl22 O325 1.333(17) . ?
Cl22 O323 1.400(15) . ?
Cl22 O326 1.434(16) . ?
Cl22 O324 1.502(17) . ?
Cl21 O320 1.296(13) . ?
Cl21 O322 1.447(14) . ?
Cl21 O229 1.452(15) . ?
Cl21 O321 1.464(14) . ?
Cl23 O327 1.420(16) . ?
Cl23 O328 1.43(2) . ?
Cl23 O420 1.454(16) . ?
Cl23 O329 1.473(17) . ?
Cl26 O520 1.18(4) . ?
Cl26 O521 1.379(19) . ?
Cl26 O522 1.390(19) . ?
Cl26 O429 1.391(18) . ?
O1 C7 1.320(11) . ?
O2 C13 1.331(12) . ?
O3 C26 1.317(12) . ?
O4 C32 1.285(12) . ?
O5 C45 1.327(16) . ?
O6 C51 1.317(14) . ?
O7 C64 1.336(11) . ?
O8 C70 1.326(12) . ?
O9 C83 1.307(11) . ?
O10 C89 1.343(13) . ?
O11 C102 1.304(13) . ?
O12 C108 1.316(15) . ?
N1 C1 1.329(16) . ?
N1 C5 1.389(14) . ?
N2 C6 1.301(13) . ?
N2 H201 0.8800 . ?
N2 H202 0.8800 . ?
N3 C6 1.302(15) . ?
N3 N4 1.387(13) . ?
N4 C7 1.309(15) . ?
N5 C12 1.333(15) . ?
N5 C8 1.345(14) . ?
N6 C13 1.268(15) . ?
N6 N7 1.386(13) . ?
N7 C14 1.283(16) . ?
N8 C14 1.313(15) . ?
N8 H801 0.8800 . ?
N8 H802 0.8800 . ?
N9 C19 1.322(15) . ?
N9 C15 1.336(14) . ?
N10 C20 1.279(16) . ?
N10 C24 1.349(13) . ?
N11 C25 1.345(13) . ?
N11 H181 0.8800 . ?
N11 H182 0.8800 . ?
N12 C25 1.302(15) . ?
N12 N13 1.391(14) . ?
N13 C26 1.318(16) . ?
N14 C31 1.315(15) . ?
N14 C27 1.333(15) . ?
N15 C32 1.316(16) . ?
N15 N16 1.380(14) . ?
N16 C33 1.303(17) . ?
N17 C33 1.323(14) . ?
N17 H173 0.8800 . ?
N17 H174 0.8800 . ?
N18 C34 1.335(16) . ?
N18 C38 1.349(18) . ?
N19 C43 1.331(18) . ?
N19 C39 1.333(19) . ?
N20 C44 1.402(17) . ?
N20 H203 0.8800 . ?
N20 H204 0.8800 . ?
N21 C44 1.214(17) . ?
N21 N22 1.378(16) . ?
N22 C45 1.264(19) . ?
N23 C46 1.321(18) . ?
N23 C50 1.332(17) . ?
N24 C51 1.28(2) . ?
N24 N25 1.417(17) . ?
N25 C52 1.29(2) . ?
N26 C52 1.30(2) . ?
N26 H261 0.8800 . ?
N26 H262 0.8800 . ?
N27 C53 1.32(2) . ?
N27 C57 1.38(2) . ?
N28 C62 1.355(12) . ?
N28 C58 1.360(13) . ?
N29 C63 1.294(13) . ?
N29 H291 0.8800 . ?
N29 H292 0.8800 . ?
N30 C63 1.321(13) . ?
N30 N31 1.373(11) . ?
N31 C64 1.289(12) . ?
N32 C69 1.313(13) . ?
N32 C65 1.331(13) . ?
N33 C70 1.296(14) . ?
N33 N34 1.378(13) . ?
N34 C71 1.275(16) . ?
N35 C71 1.356(16) . ?
N35 H351 0.8800 . ?
N35 H352 0.8800 . ?
N36 C72 1.334(16) . ?
N36 C76 1.351(16) . ?
N37 C77 1.341(14) . ?
N37 C81 1.343(12) . ?
N38 C82 1.306(14) . ?
N38 H381 0.8800 . ?
N38 H382 0.8800 . ?
N39 C82 1.286(12) . ?
N39 N40 1.394(12) . ?
N40 C83 1.307(12) . ?
N41 C88 1.337(13) . ?
N41 C84 1.348(11) . ?
N42 C89 1.304(14) . ?
N42 N43 1.389(12) . ?
N43 C90 1.313(14) . ?
N44 C90 1.349(15) . ?
N44 H441 0.8800 . ?
N44 H442 0.8800 . ?
N45 C91 1.303(14) . ?
N45 C95 1.319(14) . ?
N46 C96 1.303(15) . ?
N46 C100 1.362(14) . ?
N47 C101 1.305(14) . ?
N47 H471 0.8800 . ?
N47 H472 0.8800 . ?
N48 C101 1.282(13) . ?
N48 N49 1.391(13) . ?
N49 C102 1.284(13) . ?
N50 C107 1.316(14) . ?
N50 C103 1.345(12) . ?
N51 C108 1.317(16) . ?
N51 N52 1.404(12) . ?
N52 C109 1.301(17) . ?
N53 C109 1.36(2) . ?
N53 H531 0.8800 . ?
N53 H532 0.8800 . ?
N54 C114 1.37(3) . ?
N54 C110 1.37(3) . ?
N55 C115 1.32(2) . ?
N55 C119 1.33(3) . ?
C1 C2 1.358(18) . ?
C1 H1 0.9500 . ?
C2 C3 1.331(17) . ?
C2 H2 0.9500 . ?
C3 C4 1.382(19) . ?
C3 H3 0.9500 . ?
C4 C5 1.372(19) . ?
C4 H4 0.9500 . ?
C5 C6 1.535(19) . ?
C7 C8 1.466(17) . ?
C8 C9 1.406(13) . ?
C9 C10 1.378(18) . ?
C9 H9 0.9500 . ?
C10 C11 1.394(18) . ?
C11 C12 1.386(14) . ?
C11 H11 0.9500 . ?
C12 C13 1.516(17) . ?
C14 C15 1.490(16) . ?
C15 C16 1.350(18) . ?
C16 C17 1.426(16) . ?
C16 H16 0.9500 . ?
C17 C18 1.388(19) . ?
C17 H17 0.9500 . ?
C18 C19 1.34(2) . ?
C18 H18 0.9500 . ?
C19 H19 0.9500 . ?
C20 C21 1.364(19) . ?
C20 H20 0.9500 . ?
C21 C22 1.388(18) . ?
C21 H21 0.9500 . ?
C22 C23 1.388(19) . ?
C22 H22 0.9500 . ?
C23 C24 1.348(18) . ?
C23 H23 0.9500 . ?
C24 C25 1.458(18) . ?
C26 C27 1.465(17) . ?
C27 C28 1.428(13) . ?
C28 C29 1.355(18) . ?
C28 H28 0.9500 . ?
C29 C30 1.349(18) . ?
C30 C31 1.399(14) . ?
C30 H30 0.9500 . ?
C31 C32 1.490(18) . ?
C33 C34 1.46(2) . ?
C34 C35 1.39(2) . ?
C35 C36 1.35(2) . ?
C35 H35 0.9500 . ?
C36 C37 1.36(2) . ?
C36 H36 0.9500 . ?
C37 C38 1.35(2) . ?
C37 H37 0.9500 . ?
C38 H38 0.9500 . ?
C39 C40 1.33(3) . ?
C39 H39 0.9500 . ?
C40 C41 1.41(3) . ?
C40 H40 0.9500 . ?
C41 C42 1.40(2) . ?
C41 H41 0.9500 . ?
C42 C43 1.36(2) . ?
C42 H42 0.9500 . ?
C43 C44 1.51(2) . ?
C45 C46 1.48(2) . ?
C46 C47 1.397(16) . ?
C47 C48 1.36(2) . ?
C47 H47 0.9500 . ?
C48 C49 1.36(2) . ?
C49 C50 1.391(15) . ?
C49 H49 0.9500 . ?
C50 C51 1.50(2) . ?
C52 C53 1.46(2) . ?
C53 C54 1.38(3) . ?
C54 C55 1.39(2) . ?
C54 H54 0.9500 . ?
C55 C56 1.33(2) . ?
C55 H55 0.9500 . ?
C56 C57 1.30(3) . ?
C56 H56 0.9500 . ?
C57 H57 0.9500 . ?
C58 C59 1.339(15) . ?
C58 H58 0.9500 . ?
C59 C60 1.378(16) . ?
C59 H59 0.9500 . ?
C60 C61 1.371(17) . ?
C60 H60 0.9500 . ?
C61 C62 1.383(15) . ?
C61 H61 0.9500 . ?
C62 C63 1.473(15) . ?
C64 C65 1.476(14) . ?
C65 C66 1.413(14) . ?
C66 C67 1.372(16) . ?
C66 H66 0.9500 . ?
C67 C68 1.408(16) . ?
C68 C69 1.397(16) . ?
C68 H68 0.9500 . ?
C69 C70 1.471(16) . ?
C71 C72 1.508(19) . ?
C72 C73 1.397(19) . ?
C73 C74 1.34(2) . ?
C73 H73 0.9500 . ?
C74 C75 1.37(3) . ?
C74 H74 0.9500 . ?
C75 C76 1.379(19) . ?
C75 H75 0.9500 . ?
C76 H76 0.9500 . ?
C77 C78 1.388(16) . ?
C77 H77 0.9500 . ?
C78 C79 1.388(19) . ?
C78 H78 0.9500 . ?
C79 C80 1.391(18) . ?
C79 H79 0.9500 . ?
C80 C81 1.374(15) . ?
C80 H80 0.9500 . ?
C81 C82 1.507(15) . ?
C83 C84 1.462(14) . ?
C84 C85 1.408(13) . ?
C85 C86 1.367(14) . ?
C85 H85 0.9500 . ?
C86 C87 1.410(13) . ?
C87 C88 1.404(14) . ?
C87 H87 0.9500 . ?
C88 C89 1.449(14) . ?
C90 C91 1.495(17) . ?
C91 C92 1.350(17) . ?
C92 C93 1.406(19) . ?
C92 H92 0.9500 . ?
C93 C94 1.36(2) . ?
C93 H93 0.9500 . ?
C94 C95 1.401(19) . ?
C94 H94 0.9500 . ?
C95 H95 0.9500 . ?
C96 C97 1.419(18) . ?
C96 H96 0.9500 . ?
C97 C98 1.39(2) . ?
C97 H97 0.9500 . ?
C98 C99 1.36(2) . ?
C98 H98 0.9500 . ?
C99 C100 1.396(16) . ?
C99 H99 0.9500 . ?
C100 C101 1.475(18) . ?
C102 C103 1.527(16) . ?
C103 C104 1.332(15) . ?
C104 C105 1.372(16) . ?
C104 H104 0.9500 . ?
C105 C106 1.391(14) . ?
C106 C107 1.396(16) . ?
C106 H106 0.9500 . ?
C107 C108 1.487(15) . ?
C109 C110 1.51(3) . ?
C109 C115 1.59(3) . ?
C110 C111 1.40(3) . ?
C111 C112 1.43(4) . ?
C111 H111 0.9500 . ?
C112 C113 1.45(4) . ?
C112 H112 0.9500 . ?
C113 C114 1.39(4) . ?
C113 H113 0.9500 . ?
C114 H114 0.9500 . ?
C115 C116 1.36(3) . ?
C116 C117 1.36(3) . ?
C116 H116 0.9500 . ?
C117 C118 1.36(4) . ?
C117 H117 0.9500 . ?
C118 C119 1.39(3) . ?
C118 H118 0.9500 . ?
C119 H119 0.9500 . ?

loop_
_geom_torsion_atom_site_label_1
_geom_torsion_atom_site_label_2
_geom_torsion_atom_site_label_3
_geom_torsion_atom_site_label_4
_geom_torsion
_geom_torsion_site_symmetry_1
_geom_torsion_site_symmetry_2
_geom_torsion_site_symmetry_3
_geom_torsion_site_symmetry_4
_geom_torsion_publ_flag
N30 Mn1 O1 C7 178.3(6) . . . . ?
N3 Mn1 O1 C7 -1.5(6) . . . . ?
O7 Mn1 O1 C7 -101.5(6) . . . . ?
N28 Mn1 O1 C7 103.2(6) . . . . ?
N1 Mn1 O1 C7 -1.7(9) . . . . ?
N30 Mn1 O1 Mn2 -5.9(6) . . . . ?
N3 Mn1 O1 Mn2 174.3(5) . . . . ?
O7 Mn1 O1 Mn2 74.3(4) . . . . ?
N28 Mn1 O1 Mn2 -81.0(5) . . . . ?
N1 Mn1 O1 Mn2 174.1(5) . . . . ?
N39 Mn2 O1 C7 174.9(7) . . . . ?
N5 Mn2 O1 C7 -4.0(6) . . . . ?
O9 Mn2 O1 C7 101.6(6) . . . . ?
O2 Mn2 O1 C7 -5.8(9) . . . . ?
N37 Mn2 O1 C7 -112.4(7) . . . . ?
N39 Mn2 O1 Mn1 -0.7(5) . . . . ?
N5 Mn2 O1 Mn1 -179.6(5) . . . . ?
O9 Mn2 O1 Mn1 -74.0(4) . . . . ?
O2 Mn2 O1 Mn1 178.6(4) . . . . ?
N37 Mn2 O1 Mn1 72.0(5) . . . . ?
N7 Mn3 O2 C13 -2.0(7) . . . . ?
N48 Mn3 O2 C13 177.1(6) . . . . ?
O11 Mn3 O2 C13 100.4(6) . . . . ?
N9 Mn3 O2 C13 -6.4(11) . . . . ?
N46 Mn3 O2 C13 -106.1(7) . . . . ?
N7 Mn3 O2 Mn2 -176.4(5) . . . . ?
N48 Mn3 O2 Mn2 2.7(5) . . . . ?
O11 Mn3 O2 Mn2 -74.0(4) . . . . ?
N9 Mn3 O2 Mn2 179.2(6) . . . . ?
N46 Mn3 O2 Mn2 79.6(5) . . . . ?
N39 Mn2 O2 C13 -178.7(7) . . . . ?
N5 Mn2 O2 C13 0.4(7) . . . . ?
O9 Mn2 O2 C13 -102.5(7) . . . . ?
O1 Mn2 O2 C13 2.1(9) . . . . ?
N37 Mn2 O2 C13 110.8(7) . . . . ?
N39 Mn2 O2 Mn3 -4.8(6) . . . . ?
N5 Mn2 O2 Mn3 174.3(5) . . . . ?
O9 Mn2 O2 Mn3 71.5(5) . . . . ?
O1 Mn2 O2 Mn3 176.1(3) . . . . ?
N37 Mn2 O2 Mn3 -75.3(5) . . . . ?
N12 Mn4 O3 C26 2.5(6) . . . . ?
N32 Mn4 O3 C26 -166.8(6) . . . . ?
O8 Mn4 O3 C26 -93.3(6) . . . . ?
O7 Mn4 O3 C26 121.1(6) . . . . ?
N10 Mn4 O3 C26 10.2(8) . . . . ?
N12 Mn4 O3 Mn5 168.0(5) . . . . ?
N32 Mn4 O3 Mn5 -1.3(6) . . . . ?
O8 Mn4 O3 Mn5 72.1(4) . . . . ?
O7 Mn4 O3 Mn5 -73.5(4) . . . . ?
N10 Mn4 O3 Mn5 175.6(4) . . . . ?
N14 Mn5 O3 C26 -9.3(6) . . . . ?
N41 Mn5 O3 C26 161.3(6) . . . . ?
O9 Mn5 O3 C26 -126.5(6) . . . . ?
O10 Mn5 O3 C26 88.9(6) . . . . ?
O4 Mn5 O3 C26 -21.4(8) . . . . ?
N14 Mn5 O3 Mn4 -174.0(5) . . . . ?
N41 Mn5 O3 Mn4 -3.5(4) . . . . ?
O9 Mn5 O3 Mn4 68.7(4) . . . . ?
O10 Mn5 O3 Mn4 -75.9(4) . . . . ?
O4 Mn5 O3 Mn4 173.8(3) . . . . ?
N16 Mn6 O4 C32 -9.1(7) . . . . ?
N50 Mn6 O4 C32 165.2(7) . . . . ?
O12 Mn6 O4 C32 91.8(7) . . . . ?
N18 Mn6 O4 C32 -21.5(9) . . . . ?
O11 Mn6 O4 C32 -120.3(7) . . . . ?
N16 Mn6 O4 Mn5 -175.7(5) . . . . ?
N50 Mn6 O4 Mn5 -1.4(5) . . . . ?
O12 Mn6 O4 Mn5 -74.8(4) . . . . ?
N18 Mn6 O4 Mn5 171.9(4) . . . . ?
O11 Mn6 O4 Mn5 73.1(4) . . . . ?
N14 Mn5 O4 C32 3.7(7) . . . . ?
N41 Mn5 O4 C32 -167.3(6) . . . . ?
O9 Mn5 O4 C32 122.2(7) . . . . ?
O10 Mn5 O4 C32 -93.7(7) . . . . ?
O3 Mn5 O4 C32 15.9(9) . . . . ?
N14 Mn5 O4 Mn6 169.5(5) . . . . ?
N41 Mn5 O4 Mn6 -1.5(6) . . . . ?
O9 Mn5 O4 Mn6 -71.9(4) . . . . ?
O10 Mn5 O4 Mn6 72.2(4) . . . . ?
O3 Mn5 O4 Mn6 -178.2(3) . . . . ?
N34 Mn7 O5 C45 -157.0(7) . . . . ?
N21 Mn7 O5 C45 5.9(8) . . . . ?
O8 Mn7 O5 C45 125.1(7) . . . . ?
N36 Mn7 O5 C45 -88.3(8) . . . . ?
N19 Mn7 O5 C45 10.9(10) . . . . ?
N34 Mn7 O5 Mn8 6.1(6) . . . . ?
N21 Mn7 O5 Mn8 169.1(6) . . . . ?
O8 Mn7 O5 Mn8 -71.8(5) . . . . ?
N36 Mn7 O5 Mn8 74.8(5) . . . . ?
N19 Mn7 O5 Mn8 174.1(4) . . . . ?
N43 Mn8 O5 C45 153.6(8) . . . . ?
O10 Mn8 O5 C45 -132.6(8) . . . . ?
N23 Mn8 O5 C45 -11.2(7) . . . . ?
O6 Mn8 O5 C45 -23.8(10) . . . . ?
N45 Mn8 O5 C45 81.4(8) . . . . ?
N43 Mn8 O5 Mn7 -9.1(5) . . . . ?
O10 Mn8 O5 Mn7 64.7(5) . . . . ?
N23 Mn8 O5 Mn7 -173.9(5) . . . . ?
O6 Mn8 O5 Mn7 173.5(4) . . . . ?
N45 Mn8 O5 Mn7 -81.3(5) . . . . ?
N25 Mn9 O6 C51 -9.9(8) . . . . ?
N52 Mn9 O6 C51 162.5(8) . . . . ?
O12 Mn9 O6 C51 -120.9(7) . . . . ?
N55 Mn9 O6 C51 81.0(9) . . . . ?
N27 Mn9 O6 C51 -22.3(12) . . . . ?
N54 Mn9 O6 C51 93.3(9) . . . . ?
N25 Mn9 O6 Mn8 174.0(6) . . . . ?
N52 Mn9 O6 Mn8 -13.6(6) . . . . ?
O12 Mn9 O6 Mn8 63.0(5) . . . . ?
N55 Mn9 O6 Mn8 -95.2(7) . . . . ?
N27 Mn9 O6 Mn8 161.5(7) . . . . ?
N54 Mn9 O6 Mn8 -82.9(7) . . . . ?
N43 Mn8 O6 C51 -164.8(7) . . . . ?
O10 Mn8 O6 C51 119.7(7) . . . . ?
N23 Mn8 O6 C51 0.0(7) . . . . ?
O5 Mn8 O6 C51 12.4(10) . . . . ?
N45 Mn8 O6 C51 -95.1(8) . . . . ?
N43 Mn8 O6 Mn9 11.3(6) . . . . ?
O10 Mn8 O6 Mn9 -64.3(5) . . . . ?
N23 Mn8 O6 Mn9 176.0(6) . . . . ?
O5 Mn8 O6 Mn9 -171.5(4) . . . . ?
N45 Mn8 O6 Mn9 80.9(5) . . . . ?
N30 Mn1 O7 C64 -9.2(8) . . . . ?
N3 Mn1 O7 C64 159.0(8) . . . . ?
N28 Mn1 O7 C64 -18.6(13) . . . . ?
O1 Mn1 O7 C64 -124.1(8) . . . . ?
N1 Mn1 O7 C64 84.0(8) . . . . ?
N30 Mn1 O7 Mn4 -173.2(6) . . . . ?
N3 Mn1 O7 Mn4 -5.0(7) . . . . ?
N28 Mn1 O7 Mn4 177.5(7) . . . . ?
O1 Mn1 O7 Mn4 71.9(5) . . . . ?
N1 Mn1 O7 Mn4 -80.0(5) . . . . ?
N12 Mn4 O7 C64 -153.2(8) . . . . ?
O3 Mn4 O7 C64 131.9(8) . . . . ?
N32 Mn4 O7 C64 8.5(8) . . . . ?
O8 Mn4 O7 C64 24.4(11) . . . . ?
N10 Mn4 O7 C64 -81.4(8) . . . . ?
N12 Mn4 O7 Mn1 9.9(7) . . . . ?
O3 Mn4 O7 Mn1 -65.0(5) . . . . ?
N32 Mn4 O7 Mn1 171.6(6) . . . . ?
O8 Mn4 O7 Mn1 -172.5(5) . . . . ?
N10 Mn4 O7 Mn1 81.7(5) . . . . ?
N34 Mn7 O8 C70 11.6(11) . . . . ?
N21 Mn7 O8 C70 -155.3(10) . . . . ?
O5 Mn7 O8 C70 128.7(10) . . . . ?
N36 Mn7 O8 C70 23.3(15) . . . . ?
N19 Mn7 O8 C70 -83.7(11) . . . . ?
N34 Mn7 O8 Mn4 179.0(8) . . . . ?
N21 Mn7 O8 Mn4 12.1(9) . . . . ?
O5 Mn7 O8 Mn4 -63.9(7) . . . . ?
N36 Mn7 O8 Mn4 -169.2(7) . . . . ?
N19 Mn7 O8 Mn4 83.7(7) . . . . ?
N12 Mn4 O8 C70 156.4(11) . . . . ?
O3 Mn4 O8 C70 -128.7(11) . . . . ?
N32 Mn4 O8 C70 -5.6(10) . . . . ?
O7 Mn4 O8 C70 -21.5(14) . . . . ?
N10 Mn4 O8 C70 85.8(11) . . . . ?
N12 Mn4 O8 Mn7 -10.6(7) . . . . ?
O3 Mn4 O8 Mn7 64.3(6) . . . . ?
N32 Mn4 O8 Mn7 -172.6(8) . . . . ?
O7 Mn4 O8 Mn7 171.5(4) . . . . ?
N10 Mn4 O8 Mn7 -81.2(6) . . . . ?
N39 Mn2 O9 C83 -4.3(8) . . . . ?
N5 Mn2 O9 C83 164.7(8) . . . . ?
O2 Mn2 O9 C83 -121.3(8) . . . . ?
O1 Mn2 O9 C83 91.6(8) . . . . ?
N37 Mn2 O9 C83 -14.0(11) . . . . ?
N39 Mn2 O9 Mn5 -168.7(6) . . . . ?
N5 Mn2 O9 Mn5 0.4(6) . . . . ?
O2 Mn2 O9 Mn5 74.3(5) . . . . ?
O1 Mn2 O9 Mn5 -72.8(5) . . . . ?
N37 Mn2 O9 Mn5 -178.4(5) . . . . ?
N14 Mn5 O9 C83 -159.3(8) . . . . ?
N41 Mn5 O9 C83 8.4(8) . . . . ?
O10 Mn5 O9 C83 22.9(11) . . . . ?
O4 Mn5 O9 C83 130.4(8) . . . . ?
O3 Mn5 O9 C83 -86.2(8) . . . . ?
N14 Mn5 O9 Mn2 4.1(7) . . . . ?
N41 Mn5 O9 Mn2 171.7(6) . . . . ?
O10 Mn5 O9 Mn2 -173.7(5) . . . . ?
O4 Mn5 O9 Mn2 -66.2(5) . . . . ?
O3 Mn5 O9 Mn2 77.2(5) . . . . ?
N43 Mn8 O10 C89 12.0(10) . . . . ?
N23 Mn8 O10 C89 -160.3(10) . . . . ?
O5 Mn8 O10 C89 -89.2(9) . . . . ?
O6 Mn8 O10 C89 124.5(9) . . . . ?
N45 Mn8 O10 C89 21.0(14) . . . . ?
N43 Mn8 O10 Mn5 176.6(8) . . . . ?
N23 Mn8 O10 Mn5 4.3(9) . . . . ?
O5 Mn8 O10 Mn5 75.3(6) . . . . ?
O6 Mn8 O10 Mn5 -70.9(6) . . . . ?
N45 Mn8 O10 Mn5 -174.4(7) . . . . ?
N14 Mn5 O10 C89 162.6(10) . . . . ?
N41 Mn5 O10 C89 -4.9(10) . . . . ?
O9 Mn5 O10 C89 -19.4(13) . . . . ?
O4 Mn5 O10 C89 -125.5(10) . . . . ?
O3 Mn5 O10 C89 90.2(10) . . . . ?
N14 Mn5 O10 Mn8 -1.2(7) . . . . ?
N41 Mn5 O10 Mn8 -168.6(7) . . . . ?
O9 Mn5 O10 Mn8 176.8(5) . . . . ?
O4 Mn5 O10 Mn8 70.8(6) . . . . ?
O3 Mn5 O10 Mn8 -73.6(6) . . . . ?
N7 Mn3 O11 C102 175.4(9) . . . . ?
N48 Mn3 O11 C102 -3.4(8) . . . . ?
O2 Mn3 O11 C102 97.8(8) . . . . ?
N9 Mn3 O11 C102 -107.5(8) . . . . ?
N46 Mn3 O11 C102 -7.0(13) . . . . ?
N7 Mn3 O11 Mn6 7.2(7) . . . . ?
N48 Mn3 O11 Mn6 -171.6(7) . . . . ?
O2 Mn3 O11 Mn6 -70.5(6) . . . . ?
N9 Mn3 O11 Mn6 84.2(6) . . . . ?
N46 Mn3 O11 Mn6 -175.2(7) . . . . ?
N16 Mn6 O11 C102 -165.9(9) . . . . ?
N50 Mn6 O11 C102 5.2(8) . . . . ?
O4 Mn6 O11 C102 -91.8(8) . . . . ?
O12 Mn6 O11 C102 7.3(12) . . . . ?
N18 Mn6 O11 C102 122.7(9) . . . . ?
N16 Mn6 O11 Mn3 1.8(8) . . . . ?
N50 Mn6 O11 Mn3 172.9(7) . . . . ?
O4 Mn6 O11 Mn3 75.9(6) . . . . ?
O12 Mn6 O11 Mn3 175.0(5) . . . . ?
N18 Mn6 O11 Mn3 -69.7(6) . . . . ?
N25 Mn9 O12 C108 -173.5(11) . . . . ?
N52 Mn9 O12 C108 6.0(10) . . . . ?
O6 Mn9 O12 C108 -93.7(10) . . . . ?
N55 Mn9 O12 C108 43.7(17) . . . . ?
N27 Mn9 O12 C108 113.4(10) . . . . ?
N54 Mn9 O12 C108 -7.0(15) . . . . ?
N25 Mn9 O12 Mn6 4.7(9) . . . . ?
N52 Mn9 O12 Mn6 -175.8(8) . . . . ?
O6 Mn9 O12 Mn6 84.5(7) . . . . ?
N55 Mn9 O12 Mn6 -138.0(11) . . . . ?
N27 Mn9 O12 Mn6 -68.3(7) . . . . ?
N54 Mn9 O12 Mn6 171.2(10) . . . . ?
N16 Mn6 O12 C108 173.3(11) . . . . ?
N50 Mn6 O12 C108 1.8(10) . . . . ?
O4 Mn6 O12 C108 100.5(10) . . . . ?
N18 Mn6 O12 C108 -112.2(10) . . . . ?
O11 Mn6 O12 C108 -0.3(14) . . . . ?
N16 Mn6 O12 Mn9 -4.9(8) . . . . ?
N50 Mn6 O12 Mn9 -176.4(8) . . . . ?
O4 Mn6 O12 Mn9 -77.7(7) . . . . ?
N18 Mn6 O12 Mn9 69.7(7) . . . . ?
O11 Mn6 O12 Mn9 -178.5(5) . . . . ?
N30 Mn1 N1 C1 9.1(9) . . . . ?
N3 Mn1 N1 C1 -171.2(10) . . . . ?
O7 Mn1 N1 C1 -68.4(9) . . . . ?
N28 Mn1 N1 C1 86.3(9) . . . . ?
O1 Mn1 N1 C1 -170.9(8) . . . . ?
N30 Mn1 N1 C5 174.5(7) . . . . ?
N3 Mn1 N1 C5 -5.8(7) . . . . ?
O7 Mn1 N1 C5 97.0(7) . . . . ?
N28 Mn1 N1 C5 -108.3(7) . . . . ?
O1 Mn1 N1 C5 -5.5(10) . . . . ?
N30 Mn1 N3 C6 3(2) . . . . ?
O7 Mn1 N3 C6 -82.4(9) . . . . ?
N28 Mn1 N3 C6 96.6(9) . . . . ?
O1 Mn1 N3 C6 -178.0(9) . . . . ?
N1 Mn1 N3 C6 1.9(8) . . . . ?
N30 Mn1 N3 N4 -178.1(16) . . . . ?
O7 Mn1 N3 N4 96.5(7) . . . . ?
N28 Mn1 N3 N4 -84.6(8) . . . . ?
O1 Mn1 N3 N4 0.8(7) . . . . ?
N1 Mn1 N3 N4 -179.3(8) . . . . ?
C6 N3 N4 C7 178.9(9) . . . . ?
Mn1 N3 N4 C7 0.0(11) . . . . ?
N39 Mn2 N5 C12 176.0(15) . . . . ?
O9 Mn2 N5 C12 95.9(8) . . . . ?
O2 Mn2 N5 C12 0.5(7) . . . . ?
O1 Mn2 N5 C12 -178.5(8) . . . . ?
N37 Mn2 N5 C12 -84.8(8) . . . . ?
N39 Mn2 N5 C8 -2(2) . . . . ?
O9 Mn2 N5 C8 -81.7(7) . . . . ?
O2 Mn2 N5 C8 -177.1(7) . . . . ?
O1 Mn2 N5 C8 3.9(6) . . . . ?
N37 Mn2 N5 C8 97.5(7) . . . . ?
C13 N6 N7 C14 176.5(11) . . . . ?
C13 N6 N7 Mn3 -0.4(12) . . . . ?
N48 Mn3 N7 C14 149(15) . . . . ?
O2 Mn3 N7 C14 -175.4(11) . . . . ?
O11 Mn3 N7 C14 95.3(10) . . . . ?
N9 Mn3 N7 C14 2.6(10) . . . . ?
N46 Mn3 N7 C14 -83.6(10) . . . . ?
N48 Mn3 N7 N6 -34(16) . . . . ?
O2 Mn3 N7 N6 1.4(7) . . . . ?
O11 Mn3 N7 N6 -87.9(8) . . . . ?
N9 Mn3 N7 N6 179.4(8) . . . . ?
N46 Mn3 N7 N6 93.2(8) . . . . ?
N7 Mn3 N9 C19 -179.7(10) . . . . ?
N48 Mn3 N9 C19 1.2(10) . . . . ?
O2 Mn3 N9 C19 -175.2(8) . . . . ?
O11 Mn3 N9 C19 78.7(10) . . . . ?
N46 Mn3 N9 C19 -74.4(10) . . . . ?
N7 Mn3 N9 C15 0.7(8) . . . . ?
N48 Mn3 N9 C15 -178.4(8) . . . . ?
O2 Mn3 N9 C15 5.1(12) . . . . ?
O11 Mn3 N9 C15 -100.9(8) . . . . ?
N46 Mn3 N9 C15 105.9(8) . . . . ?
N12 Mn4 N10 C20 -172.8(10) . . . . ?
O3 Mn4 N10 C20 179.3(8) . . . . ?
N32 Mn4 N10 C20 -3.2(10) . . . . ?
O8 Mn4 N10 C20 -76.2(10) . . . . ?
O7 Mn4 N10 C20 69.2(10) . . . . ?
N12 Mn4 N10 C24 -4.0(7) . . . . ?
O3 Mn4 N10 C24 -11.9(10) . . . . ?
N32 Mn4 N10 C24 165.6(7) . . . . ?
O8 Mn4 N10 C24 92.6(7) . . . . ?
O7 Mn4 N10 C24 -122.0(7) . . . . ?
O3 Mn4 N12 C25 174.5(9) . . . . ?
N32 Mn4 N12 C25 -32.3(16) . . . . ?
O8 Mn4 N12 C25 -91.3(9) . . . . ?
O7 Mn4 N12 C25 87.3(9) . . . . ?
N10 Mn4 N12 C25 -0.8(8) . . . . ?
O3 Mn4 N12 N13 -2.4(6) . . . . ?
N32 Mn4 N12 N13 150.7(10) . . . . ?
O8 Mn4 N12 N13 91.7(7) . . . . ?
O7 Mn4 N12 N13 -89.7(7) . . . . ?
N10 Mn4 N12 N13 -177.7(7) . . . . ?
C25 N12 N13 C26 -175.2(9) . . . . ?
Mn4 N12 N13 C26 1.9(10) . . . . ?
N41 Mn5 N14 C31 142.6(13) . . . . ?
O9 Mn5 N14 C31 -89.7(8) . . . . ?
O10 Mn5 N14 C31 89.0(8) . . . . ?
O4 Mn5 N14 C31 -6.1(7) . . . . ?
O3 Mn5 N14 C31 -178.2(8) . . . . ?
N41 Mn5 N14 C27 -30.1(16) . . . . ?
O9 Mn5 N14 C27 97.6(7) . . . . ?
O10 Mn5 N14 C27 -83.8(7) . . . . ?
O4 Mn5 N14 C27 -178.8(7) . . . . ?
O3 Mn5 N14 C27 9.1(6) . . . . ?
C32 N15 N16 C33 173.7(10) . . . . ?
C32 N15 N16 Mn6 -5.7(11) . . . . ?
N50 Mn6 N16 C33 155.6(17) . . . . ?
O4 Mn6 N16 C33 -171.0(10) . . . . ?
O12 Mn6 N16 C33 102.3(10) . . . . ?
N18 Mn6 N16 C33 1.6(9) . . . . ?
O11 Mn6 N16 C33 -81.4(10) . . . . ?
N50 Mn6 N16 N15 -25(2) . . . . ?
O4 Mn6 N16 N15 8.3(7) . . . . ?
O12 Mn6 N16 N15 -78.4(8) . . . . ?
N18 Mn6 N16 N15 -179.1(9) . . . . ?
O11 Mn6 N16 N15 97.9(8) . . . . ?
N16 Mn6 N18 C34 -0.1(8) . . . . ?
N50 Mn6 N18 C34 -175.1(8) . . . . ?
O4 Mn6 N18 C34 12.4(11) . . . . ?
O12 Mn6 N18 C34 -97.0(8) . . . . ?
O11 Mn6 N18 C34 112.9(8) . . . . ?
N16 Mn6 N18 C38 178.7(11) . . . . ?
N50 Mn6 N18 C38 3.7(11) . . . . ?
O4 Mn6 N18 C38 -168.9(8) . . . . ?
O12 Mn6 N18 C38 81.8(10) . . . . ?
O11 Mn6 N18 C38 -68.3(10) . . . . ?
N34 Mn7 N19 C43 152.6(8) . . . . ?
N21 Mn7 N19 C43 -11.8(8) . . . . ?
O8 Mn7 N19 C43 -134.3(8) . . . . ?
O5 Mn7 N19 C43 -16.8(11) . . . . ?
N36 Mn7 N19 C43 79.1(9) . . . . ?
N34 Mn7 N19 C39 -23.8(12) . . . . ?
N21 Mn7 N19 C39 171.7(12) . . . . ?
O8 Mn7 N19 C39 49.2(11) . . . . ?
O5 Mn7 N19 C39 166.7(10) . . . . ?
N36 Mn7 N19 C39 -97.4(11) . . . . ?
N34 Mn7 N21 C44 -41(2) . . . . ?
O8 Mn7 N21 C44 96.5(11) . . . . ?
O5 Mn7 N21 C44 -168.7(11) . . . . ?
N36 Mn7 N21 C44 -82.7(11) . . . . ?
N19 Mn7 N21 C44 14.4(10) . . . . ?
N34 Mn7 N21 N22 119.4(17) . . . . ?
O8 Mn7 N21 N22 -102.7(10) . . . . ?
O5 Mn7 N21 N22 -7.9(9) . . . . ?
N36 Mn7 N21 N22 78.1(10) . . . . ?
N19 Mn7 N21 N22 175.2(11) . . . . ?
C44 N21 N22 C45 169.5(12) . . . . ?
Mn7 N21 N22 C45 8.0(15) . . . . ?
N43 Mn8 N23 C46 -54(2) . . . . ?
O10 Mn8 N23 C46 97.7(10) . . . . ?
O5 Mn8 N23 C46 14.8(8) . . . . ?
O6 Mn8 N23 C46 -172.7(9) . . . . ?
N45 Mn8 N23 C46 -83.1(10) . . . . ?
N43 Mn8 N23 C50 110(2) . . . . ?
O10 Mn8 N23 C50 -98.0(9) . . . . ?
O5 Mn8 N23 C50 179.2(9) . . . . ?
O6 Mn8 N23 C50 -8.4(8) . . . . ?
N45 Mn8 N23 C50 81.3(9) . . . . ?
C51 N24 N25 C52 176.8(13) . . . . ?
C51 N24 N25 Mn9 -9.3(13) . . . . ?
N52 Mn9 N25 C52 100(5) . . . . ?
O6 Mn9 N25 C52 -176.0(13) . . . . ?
O12 Mn9 N25 C52 -84.5(13) . . . . ?
N55 Mn9 N25 C52 76.9(14) . . . . ?
N27 Mn9 N25 C52 -1.9(12) . . . . ?
N54 Mn9 N25 C52 103.2(14) . . . . ?
N52 Mn9 N25 N24 -74(5) . . . . ?
O6 Mn9 N25 N24 10.4(7) . . . . ?
O12 Mn9 N25 N24 101.9(9) . . . . ?
N55 Mn9 N25 N24 -96.6(9) . . . . ?
N27 Mn9 N25 N24 -175.5(9) . . . . ?
N54 Mn9 N25 N24 -70.4(9) . . . . ?
N25 Mn9 N27 C53 0.8(9) . . . . ?
N52 Mn9 N27 C53 -171.5(9) . . . . ?
O6 Mn9 N27 C53 13.5(15) . . . . ?
O12 Mn9 N27 C53 113.6(10) . . . . ?
N55 Mn9 N27 C53 -96.3(10) . . . . ?
N54 Mn9 N27 C53 -96.7(11) . . . . ?
N25 Mn9 N27 C57 -173.1(14) . . . . ?
N52 Mn9 N27 C57 14.6(13) . . . . ?
O6 Mn9 N27 C57 -160.4(11) . . . . ?
O12 Mn9 N27 C57 -60.3(13) . . . . ?
N55 Mn9 N27 C57 89.7(13) . . . . ?
N54 Mn9 N27 C57 89.4(13) . . . . ?
N30 Mn1 N28 C62 6.2(9) . . . . ?
N3 Mn1 N28 C62 -162.0(9) . . . . ?
O7 Mn1 N28 C62 15.5(15) . . . . ?
O1 Mn1 N28 C62 123.1(9) . . . . ?
N1 Mn1 N28 C62 -84.7(9) . . . . ?
N30 Mn1 N28 C58 -176.2(12) . . . . ?
N3 Mn1 N28 C58 15.6(12) . . . . ?
O7 Mn1 N28 C58 -166.8(9) . . . . ?
O1 Mn1 N28 C58 -59.3(11) . . . . ?
N1 Mn1 N28 C58 92.9(11) . . . . ?
N3 Mn1 N30 C63 89(2) . . . . ?
O7 Mn1 N30 C63 176.5(11) . . . . ?
N28 Mn1 N30 C63 -7.6(10) . . . . ?
O1 Mn1 N30 C63 -90.2(10) . . . . ?
N1 Mn1 N30 C63 89.8(10) . . . . ?
N3 Mn1 N30 N31 -79(2) . . . . ?
O7 Mn1 N30 N31 8.8(9) . . . . ?
N28 Mn1 N30 N31 -175.3(10) . . . . ?
O1 Mn1 N30 N31 102.1(9) . . . . ?
N1 Mn1 N30 N31 -77.9(9) . . . . ?
C63 N30 N31 C64 -174.1(12) . . . . ?
Mn1 N30 N31 C64 -6.2(14) . . . . ?
N12 Mn4 N32 C69 -53.4(18) . . . . ?
O3 Mn4 N32 C69 95.3(12) . . . . ?
O8 Mn4 N32 C69 9.5(11) . . . . ?
O7 Mn4 N32 C69 179.7(12) . . . . ?
N10 Mn4 N32 C69 -83.0(11) . . . . ?
N12 Mn4 N32 C65 117.3(12) . . . . ?
O3 Mn4 N32 C65 -94.0(10) . . . . ?
O8 Mn4 N32 C65 -179.8(11) . . . . ?
O7 Mn4 N32 C65 -9.6(10) . . . . ?
N10 Mn4 N32 C65 87.7(10) . . . . ?
C70 N33 N34 C71 -179.3(16) . . . . ?
C70 N33 N34 Mn7 7.7(19) . . . . ?
N21 Mn7 N34 C71 -40(3) . . . . ?
O8 Mn7 N34 C71 176.5(16) . . . . ?
O5 Mn7 N34 C71 80.1(15) . . . . ?
N36 Mn7 N34 C71 3.4(14) . . . . ?
N19 Mn7 N34 C71 -92.8(15) . . . . ?
N21 Mn7 N34 N33 132.5(15) . . . . ?
O8 Mn7 N34 N33 -10.8(11) . . . . ?
O5 Mn7 N34 N33 -107.2(12) . . . . ?
N36 Mn7 N34 N33 176.1(13) . . . . ?
N19 Mn7 N34 N33 79.9(12) . . . . ?
N34 Mn7 N36 C72 2.2(13) . . . . ?
N21 Mn7 N36 C72 169.4(13) . . . . ?
O8 Mn7 N36 C72 -9.5(18) . . . . ?
O5 Mn7 N36 C72 -119.8(13) . . . . ?
N19 Mn7 N36 C72 96.0(13) . . . . ?
N34 Mn7 N36 C76 177.3(15) . . . . ?
N21 Mn7 N36 C76 -15.5(15) . . . . ?
O8 Mn7 N36 C76 165.6(12) . . . . ?
O5 Mn7 N36 C76 55.3(14) . . . . ?
N19 Mn7 N36 C76 -88.9(14) . . . . ?
N39 Mn2 N37 C77 -179.2(12) . . . . ?
N5 Mn2 N37 C77 11.9(12) . . . . ?
O9 Mn2 N37 C77 -169.4(9) . . . . ?
O2 Mn2 N37 C77 -59.8(11) . . . . ?
O1 Mn2 N37 C77 87.7(11) . . . . ?
N39 Mn2 N37 C81 4.7(9) . . . . ?
N5 Mn2 N37 C81 -164.2(9) . . . . ?
O9 Mn2 N37 C81 14.5(13) . . . . ?
O2 Mn2 N37 C81 124.1(9) . . . . ?
O1 Mn2 N37 C81 -88.4(9) . . . . ?
N5 Mn2 N39 C82 101(2) . . . . ?
O9 Mn2 N39 C82 -175.7(12) . . . . ?
O2 Mn2 N39 C82 -83.6(11) . . . . ?
O1 Mn2 N39 C82 95.9(11) . . . . ?
N37 Mn2 N39 C82 -1.5(11) . . . . ?
N5 Mn2 N39 N40 -77.3(19) . . . . ?
O9 Mn2 N39 N40 5.7(8) . . . . ?
O2 Mn2 N39 N40 97.8(9) . . . . ?
O1 Mn2 N39 N40 -82.7(8) . . . . ?
N37 Mn2 N39 N40 179.9(9) . . . . ?
C82 N39 N40 C83 175.4(11) . . . . ?
Mn2 N39 N40 C83 -5.9(13) . . . . ?
N14 Mn5 N41 C88 -51.7(19) . . . . ?
O9 Mn5 N41 C88 175.7(11) . . . . ?
O10 Mn5 N41 C88 5.0(10) . . . . ?
O4 Mn5 N41 C88 93.1(11) . . . . ?
O3 Mn5 N41 C88 -88.9(11) . . . . ?
N14 Mn5 N41 C84 125.8(13) . . . . ?
O9 Mn5 N41 C84 -6.8(9) . . . . ?
O10 Mn5 N41 C84 -177.5(10) . . . . ?
O4 Mn5 N41 C84 -89.4(9) . . . . ?
O3 Mn5 N41 C84 88.6(9) . . . . ?
C89 N42 N43 C90 -175.2(16) . . . . ?
C89 N42 N43 Mn8 8.6(18) . . . . ?
O10 Mn8 N43 C90 172.5(17) . . . . ?
N23 Mn8 N43 C90 -32(3) . . . . ?
O5 Mn8 N43 C90 -97.7(16) . . . . ?
O6 Mn8 N43 C90 80.6(16) . . . . ?
N45 Mn8 N43 C90 -2.0(15) . . . . ?
O10 Mn8 N43 N42 -11.6(12) . . . . ?
N23 Mn8 N43 N42 143.6(16) . . . . ?
O5 Mn8 N43 N42 78.2(13) . . . . ?
O6 Mn8 N43 N42 -103.5(12) . . . . ?
N45 Mn8 N43 N42 173.9(14) . . . . ?
N43 Mn8 N45 C91 3.9(15) . . . . ?
O10 Mn8 N45 C91 -5(2) . . . . ?
N23 Mn8 N45 C91 175.9(15) . . . . ?
O5 Mn8 N45 C91 103.2(15) . . . . ?
O6 Mn8 N45 C91 -110.9(15) . . . . ?
N43 Mn8 N45 C95 179.0(19) . . . . ?
O10 Mn8 N45 C95 169.8(15) . . . . ?
N23 Mn8 N45 C95 -9.0(18) . . . . ?
O5 Mn8 N45 C95 -81.8(17) . . . . ?
O6 Mn8 N45 C95 64.1(17) . . . . ?
N7 Mn3 N46 C96 -1.4(13) . . . . ?
N48 Mn3 N46 C96 177.4(13) . . . . ?
O2 Mn3 N46 C96 76.9(13) . . . . ?
O11 Mn3 N46 C96 -179.0(11) . . . . ?
N9 Mn3 N46 C96 -77.1(13) . . . . ?
N7 Mn3 N46 C100 176.0(10) . . . . ?
N48 Mn3 N46 C100 -5.2(9) . . . . ?
O2 Mn3 N46 C100 -105.7(9) . . . . ?
O11 Mn3 N46 C100 -1.6(15) . . . . ?
N9 Mn3 N46 C100 100.3(10) . . . . ?
N7 Mn3 N48 C101 131(15) . . . . ?
O2 Mn3 N48 C101 95.7(11) . . . . ?
O11 Mn3 N48 C101 -174.9(12) . . . . ?
N9 Mn3 N48 C101 -82.7(11) . . . . ?
N46 Mn3 N48 C101 3.4(11) . . . . ?
N7 Mn3 N48 N49 -49(16) . . . . ?
O2 Mn3 N48 N49 -84.2(9) . . . . ?
O11 Mn3 N48 N49 5.3(9) . . . . ?
N9 Mn3 N48 N49 97.5(9) . . . . ?
N46 Mn3 N48 N49 -176.4(10) . . . . ?
C101 N48 N49 C102 174.3(12) . . . . ?
Mn3 N48 N49 C102 -5.9(14) . . . . ?
N16 Mn6 N50 C107 -60(2) . . . . ?
O4 Mn6 N50 C107 -92.3(10) . . . . ?
O12 Mn6 N50 C107 -4.8(10) . . . . ?
N18 Mn6 N50 C107 92.0(11) . . . . ?
O11 Mn6 N50 C107 174.0(11) . . . . ?
N16 Mn6 N50 C103 122.7(19) . . . . ?
O4 Mn6 N50 C103 90.5(10) . . . . ?
O12 Mn6 N50 C103 177.9(10) . . . . ?
N18 Mn6 N50 C103 -85.2(10) . . . . ?
O11 Mn6 N50 C103 -3.3(9) . . . . ?
C108 N51 N52 C109 -175.2(17) . . . . ?
C108 N51 N52 Mn9 4.6(17) . . . . ?
N25 Mn9 N52 C109 -10(6) . . . . ?
O6 Mn9 N52 C109 -93.0(16) . . . . ?
O12 Mn9 N52 C109 173.9(17) . . . . ?
N55 Mn9 N52 C109 13.0(17) . . . . ?
N27 Mn9 N52 C109 89.3(17) . . . . ?
N54 Mn9 N52 C109 -13.8(16) . . . . ?
N25 Mn9 N52 N51 170(5) . . . . ?
O6 Mn9 N52 N51 87.1(12) . . . . ?
O12 Mn9 N52 N51 -6.0(11) . . . . ?
N55 Mn9 N52 N51 -166.8(13) . . . . ?
N27 Mn9 N52 N51 -90.5(12) . . . . ?
N54 Mn9 N52 N51 166.4(14) . . . . ?
N25 Mn9 N54 C114 -12(2) . . . . ?
N52 Mn9 N54 C114 168(2) . . . . ?
O6 Mn9 N54 C114 -89(2) . . . . ?
O12 Mn9 N54 C114 -179.1(17) . . . . ?
N55 Mn9 N54 C114 65(2) . . . . ?
N27 Mn9 N54 C114 65(2) . . . . ?
N25 Mn9 N54 C110 -174.1(19) . . . . ?
N52 Mn9 N54 C110 5.4(18) . . . . ?
O6 Mn9 N54 C110 109.1(19) . . . . ?
O12 Mn9 N54 C110 19(3) . . . . ?
N55 Mn9 N54 C110 -97(2) . . . . ?
N27 Mn9 N54 C110 -96.7(19) . . . . ?
N25 Mn9 N55 C115 174.4(16) . . . . ?
N52 Mn9 N55 C115 -2.6(16) . . . . ?
O6 Mn9 N55 C115 95.2(16) . . . . ?
O12 Mn9 N55 C115 -40(2) . . . . ?
N27 Mn9 N55 C115 -111.9(16) . . . . ?
N54 Mn9 N55 C115 67.4(19) . . . . ?
N25 Mn9 N55 C119 2(3) . . . . ?
N52 Mn9 N55 C119 -175(3) . . . . ?
O6 Mn9 N55 C119 -78(3) . . . . ?
O12 Mn9 N55 C119 147(2) . . . . ?
N27 Mn9 N55 C119 75(2) . . . . ?
N54 Mn9 N55 C119 -105(3) . . . . ?
C5 N1 C1 C2 0.2(16) . . . . ?
Mn1 N1 C1 C2 165.6(9) . . . . ?
N1 C1 C2 C3 -2.3(18) . . . . ?
C1 C2 C3 C4 3.2(19) . . . . ?
C2 C3 C4 C5 -2.1(18) . . . . ?
C3 C4 C5 N1 -0.1(17) . . . . ?
C3 C4 C5 C6 -173.7(10) . . . . ?
C1 N1 C5 C4 1.0(15) . . . . ?
Mn1 N1 C5 C4 -166.5(9) . . . . ?
C1 N1 C5 C6 175.4(9) . . . . ?
Mn1 N1 C5 C6 8.0(10) . . . . ?
N4 N3 C6 N2 0.4(16) . . . . ?
Mn1 N3 C6 N2 179.2(8) . . . . ?
N4 N3 C6 C5 -176.9(8) . . . . ?
Mn1 N3 C6 C5 2.0(13) . . . . ?
C4 C5 C6 N2 -9.7(17) . . . . ?
N1 C5 C6 N2 176.0(9) . . . . ?
C4 C5 C6 N3 167.6(10) . . . . ?
N1 C5 C6 N3 -6.7(13) . . . . ?
N3 N4 C7 O1 -1.6(13) . . . . ?
N3 N4 C7 C8 -179.7(8) . . . . ?
Mn1 O1 C7 N4 2.2(12) . . . . ?
Mn2 O1 C7 N4 -174.4(7) . . . . ?
Mn1 O1 C7 C8 -179.6(7) . . . . ?
Mn2 O1 C7 C8 3.7(11) . . . . ?
C12 N5 C8 C9 1.8(14) . . . . ?
Mn2 N5 C8 C9 179.5(7) . . . . ?
C12 N5 C8 C7 179.0(9) . . . . ?
Mn2 N5 C8 C7 -3.3(11) . . . . ?
N4 C7 C8 N5 177.8(9) . . . . ?
O1 C7 C8 N5 -0.4(13) . . . . ?
N4 C7 C8 C9 -5.1(15) . . . . ?
O1 C7 C8 C9 176.7(9) . . . . ?
N5 C8 C9 C10 -1.9(14) . . . . ?
C7 C8 C9 C10 -178.8(9) . . . . ?
C8 C9 C10 C11 1.6(15) . . . . ?
C8 C9 C10 Cl1 -179.7(7) . . . . ?
C9 C10 C11 C12 -1.3(16) . . . . ?
Cl1 C10 C11 C12 -180.0(8) . . . . ?
C8 N5 C12 C11 -1.5(15) . . . . ?
Mn2 N5 C12 C11 -179.1(8) . . . . ?
C8 N5 C12 C13 176.4(8) . . . . ?
Mn2 N5 C12 C13 -1.2(11) . . . . ?
C10 C11 C12 N5 1.2(15) . . . . ?
C10 C11 C12 C13 -176.5(9) . . . . ?
N7 N6 C13 O2 -1.7(15) . . . . ?
N7 N6 C13 C12 177.3(8) . . . . ?
Mn3 O2 C13 N6 2.8(13) . . . . ?
Mn2 O2 C13 N6 178.0(9) . . . . ?
Mn3 O2 C13 C12 -176.2(6) . . . . ?
Mn2 O2 C13 C12 -1.1(11) . . . . ?
N5 C12 C13 N6 -177.7(10) . . . . ?
C11 C12 C13 N6 0.3(16) . . . . ?
N5 C12 C13 O2 1.4(12) . . . . ?
C11 C12 C13 O2 179.3(9) . . . . ?
N6 N7 C14 N8 -3.0(19) . . . . ?
Mn3 N7 C14 N8 173.8(10) . . . . ?
N6 N7 C14 C15 178.1(9) . . . . ?
Mn3 N7 C14 C15 -5.1(15) . . . . ?
C19 N9 C15 C16 -1.8(17) . . . . ?
Mn3 N9 C15 C16 177.8(10) . . . . ?
C19 N9 C15 C14 177.1(10) . . . . ?
Mn3 N9 C15 C14 -3.3(12) . . . . ?
N7 C14 C15 N9 5.3(15) . . . . ?
N8 C14 C15 N9 -173.7(11) . . . . ?
N7 C14 C15 C16 -175.9(12) . . . . ?
N8 C14 C15 C16 5(2) . . . . ?
N9 C15 C16 C17 0.7(19) . . . . ?
C14 C15 C16 C17 -178.1(11) . . . . ?
C15 C16 C17 C18 0.4(18) . . . . ?
C16 C17 C18 C19 -0.5(19) . . . . ?
C15 N9 C19 C18 1.8(18) . . . . ?
Mn3 N9 C19 C18 -177.8(10) . . . . ?
C17 C18 C19 N9 -1(2) . . . . ?
C24 N10 C20 C21 1.0(18) . . . . ?
Mn4 N10 C20 C21 169.2(9) . . . . ?
N10 C20 C21 C22 0.0(19) . . . . ?
C20 C21 C22 C23 -1.5(17) . . . . ?
C21 C22 C23 C24 2.1(17) . . . . ?
C22 C23 C24 N10 -1.2(17) . . . . ?
C22 C23 C24 C25 -179.1(10) . . . . ?
C20 N10 C24 C23 -0.4(16) . . . . ?
Mn4 N10 C24 C23 -170.2(8) . . . . ?
C20 N10 C24 C25 177.7(10) . . . . ?
Mn4 N10 C24 C25 7.9(11) . . . . ?
N13 N12 C25 N11 0.5(14) . . . . ?
Mn4 N12 C25 N11 -176.4(7) . . . . ?
N13 N12 C25 C24 -177.9(8) . . . . ?
Mn4 N12 C25 C24 5.1(13) . . . . ?
C23 C24 C25 N12 169.4(10) . . . . ?
N10 C24 C25 N12 -8.6(14) . . . . ?
C23 C24 C25 N11 -9.0(16) . . . . ?
N10 C24 C25 N11 173.0(9) . . . . ?
Mn4 O3 C26 N13 -2.7(12) . . . . ?
Mn5 O3 C26 N13 -170.2(8) . . . . ?
Mn4 O3 C26 C27 176.0(6) . . . . ?
Mn5 O3 C26 C27 8.5(10) . . . . ?
N12 N13 C26 O3 0.6(14) . . . . ?
N12 N13 C26 C27 -178.0(8) . . . . ?
C31 N14 C27 C28 1.3(14) . . . . ?
Mn5 N14 C27 C28 174.1(7) . . . . ?
C31 N14 C27 C26 179.2(9) . . . . ?
Mn5 N14 C27 C26 -8.0(11) . . . . ?
O3 C26 C27 N14 -0.6(12) . . . . ?
N13 C26 C27 N14 178.2(9) . . . . ?
O3 C26 C27 C28 177.3(8) . . . . ?
N13 C26 C27 C28 -3.9(14) . . . . ?
N14 C27 C28 C29 -1.7(14) . . . . ?
C26 C27 C28 C29 -179.4(9) . . . . ?
C27 C28 C29 C30 0.7(15) . . . . ?
C27 C28 C29 Cl2 -176.9(7) . . . . ?
C28 C29 C30 C31 0.6(16) . . . . ?
Cl2 C29 C30 C31 178.2(8) . . . . ?
C27 N14 C31 C30 0.1(15) . . . . ?
Mn5 N14 C31 C30 -172.6(7) . . . . ?
C27 N14 C31 C32 180.0(8) . . . . ?
Mn5 N14 C31 C32 7.3(11) . . . . ?
C29 C30 C31 N14 -1.0(16) . . . . ?
C29 C30 C31 C32 179.1(10) . . . . ?
Mn6 O4 C32 N15 10.7(13) . . . . ?
Mn5 O4 C32 N15 179.1(8) . . . . ?
Mn6 O4 C32 C31 -169.8(7) . . . . ?
Mn5 O4 C32 C31 -1.4(11) . . . . ?
N16 N15 C32 O4 -4.0(15) . . . . ?
N16 N15 C32 C31 176.6(8) . . . . ?
N14 C31 C32 O4 -3.6(13) . . . . ?
C30 C31 C32 O4 176.2(10) . . . . ?
N14 C31 C32 N15 175.9(9) . . . . ?
C30 C31 C32 N15 -4.3(15) . . . . ?
N15 N16 C33 N17 -0.9(17) . . . . ?
Mn6 N16 C33 N17 178.5(9) . . . . ?
N15 N16 C33 C34 178.0(9) . . . . ?
Mn6 N16 C33 C34 -2.7(14) . . . . ?
C38 N18 C34 C35 1.8(19) . . . . ?
Mn6 N18 C34 C35 -179.3(11) . . . . ?
C38 N18 C34 C33 179.9(11) . . . . ?
Mn6 N18 C34 C33 -1.2(14) . . . . ?
N16 C33 C34 N18 2.5(16) . . . . ?
N17 C33 C34 N18 -178.7(11) . . . . ?
N16 C33 C34 C35 -179.5(13) . . . . ?
N17 C33 C34 C35 -1(2) . . . . ?
N18 C34 C35 C36 -4(2) . . . . ?
C33 C34 C35 C36 178.3(12) . . . . ?
C34 C35 C36 C37 3(2) . . . . ?
C35 C36 C37 C38 0(2) . . . . ?
C36 C37 C38 N18 -2(2) . . . . ?
C34 N18 C38 C37 1(2) . . . . ?
Mn6 N18 C38 C37 -177.8(11) . . . . ?
C43 N19 C39 C40 -2(2) . . . . ?
Mn7 N19 C39 C40 174.5(13) . . . . ?
N19 C39 C40 C41 2(3) . . . . ?
C39 C40 C41 C42 -1(2) . . . . ?
C40 C41 C42 C43 1(2) . . . . ?
C39 N19 C43 C42 1(2) . . . . ?
Mn7 N19 C43 C42 -175.6(10) . . . . ?
C39 N19 C43 C44 -175.0(12) . . . . ?
Mn7 N19 C43 C44 8.4(12) . . . . ?
C41 C42 C43 N19 -1(2) . . . . ?
C41 C42 C43 C44 174.6(12) . . . . ?
N22 N21 C44 N20 1(2) . . . . ?
Mn7 N21 C44 N20 163.5(10) . . . . ?
N22 N21 C44 C43 -177.5(10) . . . . ?
Mn7 N21 C44 C43 -15.4(16) . . . . ?
N19 C43 C44 N21 3.5(17) . . . . ?
C42 C43 C44 N21 -172.0(14) . . . . ?
N19 C43 C44 N20 -175.5(11) . . . . ?
C42 C43 C44 N20 9.0(19) . . . . ?
N21 N22 C45 O5 -1.8(19) . . . . ?
N21 N22 C45 C46 -178.8(10) . . . . ?
Mn7 O5 C45 N22 -4.3(16) . . . . ?
Mn8 O5 C45 N22 -170.0(11) . . . . ?
Mn7 O5 C45 C46 172.7(8) . . . . ?
Mn8 O5 C45 C46 7.0(12) . . . . ?
C50 N23 C46 C47 -1.9(18) . . . . ?
Mn8 N23 C46 C47 162.2(8) . . . . ?
C50 N23 C46 C45 179.6(9) . . . . ?
Mn8 N23 C46 C45 -16.3(14) . . . . ?
N22 C45 C46 N23 -177.3(12) . . . . ?
O5 C45 C46 N23 5.5(16) . . . . ?
N22 C45 C46 C47 4.4(19) . . . . ?
O5 C45 C46 C47 -172.9(11) . . . . ?
N23 C46 C47 C48 0.7(18) . . . . ?
C45 C46 C47 C48 179.0(11) . . . . ?
C46 C47 C48 C49 1.8(18) . . . . ?
C46 C47 C48 Cl3 -179.0(9) . . . . ?
C47 C48 C49 C50 -3.1(19) . . . . ?
Cl3 C48 C49 C50 177.7(8) . . . . ?
C46 N23 C50 C49 0.6(17) . . . . ?
Mn8 N23 C50 C49 -163.5(8) . . . . ?
C46 N23 C50 C51 178.9(10) . . . . ?
Mn8 N23 C50 C51 14.8(13) . . . . ?
C48 C49 C50 N23 1.9(17) . . . . ?
C48 C49 C50 C51 -176.2(11) . . . . ?
N25 N24 C51 O6 0.2(17) . . . . ?
N25 N24 C51 C50 178.1(9) . . . . ?
Mn9 O6 C51 N24 8.4(14) . . . . ?
Mn8 O6 C51 N24 -174.7(9) . . . . ?
Mn9 O6 C51 C50 -169.6(7) . . . . ?
Mn8 O6 C51 C50 7.3(12) . . . . ?
N23 C50 C51 N24 167.4(11) . . . . ?
C49 C50 C51 N24 -14.3(18) . . . . ?
N23 C50 C51 O6 -14.5(14) . . . . ?
C49 C50 C51 O6 163.7(10) . . . . ?
N24 N25 C52 N26 -5(2) . . . . ?
Mn9 N25 C52 N26 -178.5(10) . . . . ?
N24 N25 C52 C53 175.7(10) . . . . ?
Mn9 N25 C52 C53 2.4(18) . . . . ?
C57 N27 C53 C54 -6(2) . . . . ?
Mn9 N27 C53 C54 179.0(12) . . . . ?
C57 N27 C53 C52 174.8(12) . . . . ?
Mn9 N27 C53 C52 0.1(15) . . . . ?
N25 C52 C53 N27 -1.4(19) . . . . ?
N26 C52 C53 N27 179.6(14) . . . . ?
N25 C52 C53 C54 179.6(15) . . . . ?
N26 C52 C53 C54 1(2) . . . . ?
N27 C53 C54 C55 6(2) . . . . ?
C52 C53 C54 C55 -175.6(13) . . . . ?
C53 C54 C55 C56 -4(2) . . . . ?
C54 C55 C56 C57 4(3) . . . . ?
C55 C56 C57 N27 -5(3) . . . . ?
C53 N27 C57 C56 6(2) . . . . ?
Mn9 N27 C57 C56 180.0(14) . . . . ?
C62 N28 C58 C59 1(2) . . . . ?
Mn1 N28 C58 C59 -177.0(11) . . . . ?
N28 C58 C59 C60 0(2) . . . . ?
C58 C59 C60 C61 -1(3) . . . . ?
C59 C60 C61 C62 1(3) . . . . ?
C58 N28 C62 C61 -1(2) . . . . ?
Mn1 N28 C62 C61 177.3(12) . . . . ?
C58 N28 C62 C63 178.0(12) . . . . ?
Mn1 N28 C62 C63 -4.2(15) . . . . ?
C60 C61 C62 N28 0(2) . . . . ?
C60 C61 C62 C63 -178.4(16) . . . . ?
N31 N30 C63 N29 -3(2) . . . . ?
Mn1 N30 C63 N29 -170.7(12) . . . . ?
N31 N30 C63 C62 175.2(11) . . . . ?
Mn1 N30 C63 C62 7.6(16) . . . . ?
N28 C62 C63 N29 176.5(14) . . . . ?
C61 C62 C63 N29 -5(3) . . . . ?
N28 C62 C63 N30 -1.7(18) . . . . ?
C61 C62 C63 N30 176.7(14) . . . . ?
N30 N31 C64 O7 -3.1(18) . . . . ?
N30 N31 C64 C65 -179.5(11) . . . . ?
Mn1 O7 C64 N31 9.9(15) . . . . ?
Mn4 O7 C64 N31 176.7(10) . . . . ?
Mn1 O7 C64 C65 -173.5(9) . . . . ?
Mn4 O7 C64 C65 -6.7(14) . . . . ?
C69 N32 C65 C66 4(2) . . . . ?
Mn4 N32 C65 C66 -166.0(10) . . . . ?
C69 N32 C65 C64 179.7(13) . . . . ?
Mn4 N32 C65 C64 9.4(16) . . . . ?
N31 C64 C65 N32 175.2(12) . . . . ?
O7 C64 C65 N32 -1.4(17) . . . . ?
N31 C64 C65 C66 -9(2) . . . . ?
O7 C64 C65 C66 173.9(12) . . . . ?
N32 C65 C66 C67 -2(2) . . . . ?
C64 C65 C66 C67 -176.8(13) . . . . ?
C65 C66 C67 C68 0(2) . . . . ?
C65 C66 C67 Cl4 178.7(10) . . . . ?
C66 C67 C68 C69 0(2) . . . . ?
Cl4 C67 C68 C69 -178.9(12) . . . . ?
C65 N32 C69 C68 -5(2) . . . . ?
Mn4 N32 C69 C68 165.9(12) . . . . ?
C65 N32 C69 C70 177.9(13) . . . . ?
Mn4 N32 C69 C70 -11.7(18) . . . . ?
C67 C68 C69 N32 2(2) . . . . ?
C67 C68 C69 C70 179.6(15) . . . . ?
N34 N33 C70 O8 4(2) . . . . ?
N34 N33 C70 C69 180.0(14) . . . . ?
Mn7 O8 C70 N33 -13(2) . . . . ?
Mn4 O8 C70 N33 177.8(13) . . . . ?
Mn7 O8 C70 C69 171.0(11) . . . . ?
Mn4 O8 C70 C69 1.7(18) . . . . ?
N32 C69 C70 N33 -169.7(15) . . . . ?
C68 C69 C70 N33 13(3) . . . . ?
N32 C69 C70 O8 6(2) . . . . ?
C68 C69 C70 O8 -171.1(15) . . . . ?
N33 N34 C71 N35 0(3) . . . . ?
Mn7 N34 C71 N35 172.9(15) . . . . ?
N33 N34 C71 C72 179.1(15) . . . . ?
Mn7 N34 C71 C72 -8(2) . . . . ?
C76 N36 C72 C73 1(3) . . . . ?
Mn7 N36 C72 C73 176.2(14) . . . . ?
C76 N36 C72 C71 178.3(15) . . . . ?
Mn7 N36 C72 C71 -6(2) . . . . ?
N34 C71 C72 N36 9(2) . . . . ?
N35 C71 C72 N36 -171.7(17) . . . . ?
N34 C71 C72 C73 -173.6(19) . . . . ?
N35 C71 C72 C73 6(3) . . . . ?
N36 C72 C73 C74 -6(3) . . . . ?
C71 C72 C73 C74 177(2) . . . . ?
C72 C73 C74 C75 9(4) . . . . ?
C73 C74 C75 C76 -6(4) . . . . ?
C72 N36 C76 C75 2(3) . . . . ?
Mn7 N36 C76 C75 -172.8(15) . . . . ?
C74 C75 C76 N36 0(3) . . . . ?
C81 N37 C77 C78 -1(2) . . . . ?
Mn2 N37 C77 C78 -177.0(10) . . . . ?
N37 C77 C78 C79 4(2) . . . . ?
C77 C78 C79 C80 -7(3) . . . . ?
C78 C79 C80 C81 6(3) . . . . ?
C77 N37 C81 C80 0(2) . . . . ?
Mn2 N37 C81 C80 176.6(12) . . . . ?
C77 N37 C81 C82 176.7(12) . . . . ?
Mn2 N37 C81 C82 -6.9(15) . . . . ?
C79 C80 C81 N37 -3(2) . . . . ?
C79 C80 C81 C82 -179.0(15) . . . . ?
N40 N39 C82 N38 3(2) . . . . ?
Mn2 N39 C82 N38 -175.5(13) . . . . ?
N40 N39 C82 C81 177.1(11) . . . . ?
Mn2 N39 C82 C81 -1.5(17) . . . . ?
N37 C81 C82 N39 5.7(18) . . . . ?
C80 C81 C82 N39 -177.8(14) . . . . ?
N37 C81 C82 N38 179.9(14) . . . . ?
C80 C81 C82 N38 -4(2) . . . . ?
Mn2 O9 C83 N40 3.0(15) . . . . ?
Mn5 O9 C83 N40 169.3(10) . . . . ?
Mn2 O9 C83 C84 -175.2(8) . . . . ?
Mn5 O9 C83 C84 -8.9(14) . . . . ?
N39 N40 C83 O9 1.6(17) . . . . ?
N39 N40 C83 C84 179.8(10) . . . . ?
C88 N41 C84 C85 2.8(19) . . . . ?
Mn5 N41 C84 C85 -174.6(9) . . . . ?
C88 N41 C84 C83 -177.8(12) . . . . ?
Mn5 N41 C84 C83 4.8(14) . . . . ?
O9 C83 C84 N41 2.7(16) . . . . ?
N40 C83 C84 N41 -175.7(11) . . . . ?
O9 C83 C84 C85 -177.9(12) . . . . ?
N40 C83 C84 C85 3.7(19) . . . . ?
N41 C84 C85 C86 -2.7(19) . . . . ?
C83 C84 C85 C86 178.0(12) . . . . ?
C84 C85 C86 C87 2.0(19) . . . . ?
C84 C85 C86 Cl5 178.8(10) . . . . ?
C85 C86 C87 C88 -1(2) . . . . ?
Cl5 C86 C87 C88 -178.2(11) . . . . ?
C84 N41 C88 C87 -2(2) . . . . ?
Mn5 N41 C88 C87 175.3(11) . . . . ?
C84 N41 C88 C89 178.2(12) . . . . ?
Mn5 N41 C88 C89 -4.4(17) . . . . ?
C86 C87 C88 N41 1(2) . . . . ?
C86 C87 C88 C89 -179.0(13) . . . . ?
N43 N42 C89 O10 4(2) . . . . ?
N43 N42 C89 C88 179.2(14) . . . . ?
Mn8 O10 C89 N42 -13(2) . . . . ?
Mn5 O10 C89 N42 179.8(13) . . . . ?
Mn8 O10 C89 C88 171.4(11) . . . . ?
Mn5 O10 C89 C88 4.4(18) . . . . ?
N41 C88 C89 N42 -175.9(14) . . . . ?
C87 C88 C89 N42 4(2) . . . . ?
N41 C88 C89 O10 0(2) . . . . ?
C87 C88 C89 O10 -179.8(14) . . . . ?
N42 N43 C90 N44 1(3) . . . . ?
Mn8 N43 C90 N44 176.5(15) . . . . ?
N42 N43 C90 C91 -175.9(16) . . . . ?
Mn8 N43 C90 C91 0(2) . . . . ?
C95 N45 C91 C92 -4(3) . . . . ?
Mn8 N45 C91 C92 171.1(18) . . . . ?
C95 N45 C91 C90 179.6(18) . . . . ?
Mn8 N45 C91 C90 -5(2) . . . . ?
N43 C90 C91 N45 4(3) . . . . ?
N44 C90 C91 N45 -173.1(19) . . . . ?
N43 C90 C91 C92 -173(2) . . . . ?
N44 C90 C91 C92 11(3) . . . . ?
N45 C91 C92 C93 4(4) . . . . ?
C90 C91 C92 C93 -180(2) . . . . ?
C91 C92 C93 C94 1(4) . . . . ?
C92 C93 C94 C95 -6(4) . . . . ?
C91 N45 C95 C94 -1(3) . . . . ?
Mn8 N45 C95 C94 -175.7(17) . . . . ?
C93 C94 C95 N45 6(4) . . . . ?
C100 N46 C96 C97 -2(2) . . . . ?
Mn3 N46 C96 C97 175.6(11) . . . . ?
N46 C96 C97 C98 3(3) . . . . ?
C96 C97 C98 C99 -6(3) . . . . ?
C97 C98 C99 C100 7(3) . . . . ?
C96 N46 C100 C99 3(2) . . . . ?
Mn3 N46 C100 C99 -174.8(12) . . . . ?
C96 N46 C100 C101 -176.2(13) . . . . ?
Mn3 N46 C100 C101 6.1(15) . . . . ?
C98 C99 C100 N46 -5(3) . . . . ?
C98 C99 C100 C101 173.5(16) . . . . ?
N49 N48 C101 N47 -2(2) . . . . ?
Mn3 N48 C101 N47 177.8(12) . . . . ?
N49 N48 C101 C100 178.8(12) . . . . ?
Mn3 N48 C101 C100 -1.1(18) . . . . ?
N46 C100 C101 N48 -3.7(19) . . . . ?
C99 C100 C101 N48 177.2(15) . . . . ?
N46 C100 C101 N47 177.4(14) . . . . ?
C99 C100 C101 N47 -2(2) . . . . ?
N48 N49 C102 O11 2.7(18) . . . . ?
N48 N49 C102 C103 -178.9(11) . . . . ?
Mn3 O11 C102 N49 1.3(17) . . . . ?
Mn6 O11 C102 N49 172.0(11) . . . . ?
Mn3 O11 C102 C103 -177.0(9) . . . . ?
Mn6 O11 C102 C103 -6.4(14) . . . . ?
C107 N50 C103 C104 0(2) . . . . ?
Mn6 N50 C103 C104 177.6(11) . . . . ?
C107 N50 C103 C102 -176.0(12) . . . . ?
Mn6 N50 C103 C102 1.2(15) . . . . ?
N49 C102 C103 C104 9(2) . . . . ?
O11 C102 C103 C104 -172.6(13) . . . . ?
N49 C102 C103 N50 -174.9(12) . . . . ?
O11 C102 C103 N50 3.6(17) . . . . ?
N50 C103 C104 C105 0(2) . . . . ?
C102 C103 C104 C105 175.8(13) . . . . ?
C103 C104 C105 C106 1(2) . . . . ?
C103 C104 C105 Cl6 -179.9(11) . . . . ?
C104 C105 C106 C107 -1(2) . . . . ?
Cl6 C105 C106 C107 179.3(11) . . . . ?
C103 N50 C107 C106 -1(2) . . . . ?
Mn6 N50 C107 C106 -178.3(11) . . . . ?
C103 N50 C107 C108 -176.0(12) . . . . ?
Mn6 N50 C107 C108 6.8(17) . . . . ?
C105 C106 C107 N50 2(2) . . . . ?
C105 C106 C107 C108 175.9(13) . . . . ?
Mn9 O12 C108 N51 -6(2) . . . . ?
Mn6 O12 C108 N51 175.3(13) . . . . ?
Mn9 O12 C108 C107 179.6(10) . . . . ?
Mn6 O12 C108 C107 1.0(17) . . . . ?
N52 N51 C108 O12 2(2) . . . . ?
N52 N51 C108 C107 175.8(13) . . . . ?
N50 C107 C108 O12 -5(2) . . . . ?
C106 C107 C108 O12 -179.8(14) . . . . ?
N50 C107 C108 N51 -179.7(14) . . . . ?
C106 C107 C108 N51 5(2) . . . . ?
N51 N52 C109 N53 -1(3) . . . . ?
Mn9 N52 C109 N53 179.2(17) . . . . ?
N51 N52 C109 C110 -159(2) . . . . ?
Mn9 N52 C109 C110 21(3) . . . . ?
N51 N52 C109 C115 162.2(14) . . . . ?
Mn9 N52 C109 C115 -18(2) . . . . ?
C114 N54 C110 C111 2(4) . . . . ?
Mn9 N54 C110 C111 165(2) . . . . ?
C114 N54 C110 C109 -162(2) . . . . ?
Mn9 N54 C110 C109 2(3) . . . . ?
N52 C109 C110 N54 -13(3) . . . . ?
N53 C109 C110 N54 -173(2) . . . . ?
C115 C109 C110 N54 64(2) . . . . ?
N52 C109 C110 C111 -175(3) . . . . ?
N53 C109 C110 C111 25(4) . . . . ?
C115 C109 C110 C111 -98(3) . . . . ?
N54 C110 C111 C112 13(5) . . . . ?
C109 C110 C111 C112 171(3) . . . . ?
C110 C111 C112 C113 -16(5) . . . . ?
C111 C112 C113 C114 6(5) . . . . ?
C110 N54 C114 C113 -12(4) . . . . ?
Mn9 N54 C114 C113 -174(2) . . . . ?
C112 C113 C114 N54 8(5) . . . . ?
C119 N55 C115 C116 4(4) . . . . ?
Mn9 N55 C115 C116 -170(2) . . . . ?
C119 N55 C115 C109 169(2) . . . . ?
Mn9 N55 C115 C109 -5(3) . . . . ?
N52 C109 C115 N55 14(3) . . . . ?
N53 C109 C115 N55 176(2) . . . . ?
C110 C109 C115 N55 -105(3) . . . . ?
N52 C109 C115 C116 179(2) . . . . ?
N53 C109 C115 C116 -19(4) . . . . ?
C110 C109 C115 C116 60(2) . . . . ?
N55 C115 C116 C117 3(4) . . . . ?
C109 C115 C116 C117 -161(2) . . . . ?
C115 C116 C117 C118 -8(4) . . . . ?
C116 C117 C118 C119 4(4) . . . . ?
C115 N55 C119 C118 -7(4) . . . . ?
Mn9 N55 C119 C118 165(2) . . . . ?
C117 C118 C119 N55 3(5) . . . . ?
